data_7100719
loop_
_publ_author_name
'Mohamed Makha'
'Colin L. Raston'
'Alexandre N. Sobolev'

_publ_section_title
;
Constructing 2D porous material based on the assembly
of large organic ions: p-sulfonatocalix[8]arene and
tetraphenylphosphonium ions
;
_journal_name_full 'Chemical Communications'
_journal_paper_doi 10.1039/b514833b
_journal_year 2006
_chemical_formula_sum 'C328 H404 Cl O136 P9 S16 Yb0.75'
_chemical_formula_weight 7479.43
_space_group_IT_number 2
_symmetry_cell_setting triclinic
_symmetry_space_group_name_Hall '-P 1'
_symmetry_space_group_name_H-M 'P -1'
_cell_angle_alpha 83.334(5)
_cell_angle_beta 81.724(5)
_cell_angle_gamma 62.437(4)
_cell_formula_units_Z 2
_cell_length_a 25.355(8)
_cell_length_b 26.787(9)
_cell_length_c 36.371(12)
_cell_measurement_temperature 150(2)
_cell_volume 21636(12)
_diffrn_ambient_temperature 150(2)
_exptl_crystal_density_diffrn 1.148
_cod_depositor_comments
;
The following automatic conversions were performed:
'_symmetry_cell_setting' value 'Triclinic' changed to 'triclinic'
according to '/home/saulius/struct/CIF-dictionaries/cif_core.dic'
dictionary named 'cif_core.dic' version 2.4.1 from 2010-06-29.

Automatic conversion script
Id: cif_fix_enum 1527 2010-12-29 10:47:43Z saulius 
;
_cod_original_sg_symbol_H-M ' P -1'
_cod_database_code 7100719

loop_
_symmetry_equiv_pos_as_xyz
'x, y, z'
'-x, -y, -z'

loop_
_atom_site_label
_atom_site_type_symbol
_atom_site_fract_x
_atom_site_fract_y
_atom_site_fract_z
_atom_site_U_iso_or_equiv
_atom_site_adp_type
_atom_site_occupancy
_atom_site_symmetry_multiplicity
_atom_site_calc_flag
_atom_site_refinement_flags
_atom_site_disorder_assembly
_atom_site_disorder_group
O11 O -0.2634(3) 0.7337(3) 0.2561(2) 0.042(2) Uani 1 1 d . . .
C111 C -0.2740(5) 0.7755(5) 0.2277(3) 0.032(3) Uani 1 1 d U . .
C112 C -0.2742(5) 0.8258(5) 0.2325(4) 0.046(3) Uani 1 1 d . . .
C113 C -0.2826(5) 0.8638(5) 0.2017(5) 0.062(4) Uani 1 1 d . . .
H113 H -0.2819 0.8984 0.2042 0.074 Uiso 1 1 calc R . .
C114 C -0.2920(5) 0.8526(6) 0.1674(4) 0.060(4) Uani 1 1 d . A .
C115 C -0.2939(5) 0.8032(6) 0.1643(4) 0.049(3) Uani 1 1 d . . .
H115 H -0.3014 0.7955 0.1412 0.058 Uiso 1 1 calc R . .
C116 C -0.2853(5) 0.7645(5) 0.1938(3) 0.040(3) Uani 1 1 d . . .
S11 S -0.2961(2) 0.89772(19) 0.12776(13) 0.0899(15) Uani 1 1 d DU . .
O111 O -0.3384(6) 0.9031(8) 0.1031(5) 0.093(3) Uiso 0.50 1 d PD A 1
O112 O -0.2355(5) 0.8746(8) 0.1096(5) 0.093(3) Uiso 0.50 1 d PD A 1
O113 O -0.3124(7) 0.9505(6) 0.1439(5) 0.093(3) Uiso 0.50 1 d PD A 1
O114 O -0.3450(6) 0.9532(5) 0.1337(6) 0.093(3) Uiso 0.50 1 d PD A 2
O115 O -0.3078(7) 0.8703(8) 0.0997(5) 0.093(3) Uiso 0.50 1 d PD A 2
O116 O -0.2394(5) 0.8988(8) 0.1181(6) 0.093(3) Uiso 0.50 1 d PD A 2
C11 C -0.2637(5) 0.8399(6) 0.2684(4) 0.062(4) Uani 1 1 d . . .
H111 H -0.2843 0.8260 0.2892 0.074 Uiso 1 1 calc R . .
H112 H -0.2817 0.8814 0.2692 0.074 Uiso 1 1 calc R . .
O12 O -0.2048(4) 0.7376(4) 0.3097(3) 0.067(3) Uani 1 1 d . . .
C121 C -0.1706(6) 0.7638(6) 0.2953(4) 0.051(3) Uani 1 1 d . . .
C122 C -0.1097(6) 0.7392(6) 0.3010(4) 0.055(4) Uani 1 1 d . . .
C123 C -0.0776(7) 0.7664(7) 0.2838(4) 0.068(4) Uani 1 1 d . . .
H123 H -0.0365 0.7514 0.2872 0.082 Uiso 1 1 calc R . .
C124 C -0.1039(7) 0.8150(7) 0.2616(5) 0.074(5) Uani 1 1 d . B .
C125 C -0.1637(6) 0.8399(6) 0.2578(4) 0.062(4) Uani 1 1 d . . .
H125 H -0.1816 0.8747 0.2437 0.074 Uiso 1 1 calc R . .
C126 C -0.1977(6) 0.8146(6) 0.2744(4) 0.058(4) Uani 1 1 d . . .
S12 S -0.0598(2) 0.8473(3) 0.23881(17) 0.1126(18) Uani 1 1 d DU . .
O121 O -0.0161(9) 0.8347(9) 0.2642(6) 0.133(10) Uiso 0.50 1 d PD B 1
O122 O -0.0973(7) 0.9070(5) 0.2335(5) 0.071(6) Uiso 0.50 1 d PD B 1
O123 O -0.0335(10) 0.8206(8) 0.2043(4) 0.120(9) Uiso 0.50 1 d PD B 1
O124 O -0.0612(12) 0.8820(11) 0.2666(7) 0.175(14) Uiso 0.50 1 d PD B 2
O125 O -0.0893(14) 0.8796(12) 0.2070(6) 0.26(2) Uiso 0.50 1 d PD B 2
O126 O -0.0008(7) 0.8035(8) 0.2289(7) 0.126(10) Uiso 0.50 1 d PD B 2
C12 C -0.0801(6) 0.6854(6) 0.3240(4) 0.063(4) Uani 1 1 d . . .
H121 H -0.0438 0.6593 0.3090 0.075 Uiso 1 1 calc R . .
H122 H -0.1076 0.6679 0.3287 0.075 Uiso 1 1 calc R . .
O13 O -0.0208(4) 0.5915(3) 0.3657(2) 0.050(2) Uani 1 1 d . . .
C131 C -0.0308(5) 0.6391(5) 0.3811(3) 0.041(3) Uani 1 1 d . . .
C132 C -0.0129(5) 0.6385(5) 0.4161(3) 0.041(3) Uani 1 1 d . . .
C133 C -0.0250(5) 0.6888(5) 0.4298(4) 0.045(3) Uani 1 1 d . . .
H133 H -0.0125 0.6892 0.4531 0.054 Uiso 1 1 calc R . .
C134 C -0.0559(6) 0.7395(6) 0.4094(4) 0.052(3) Uani 1 1 d . . .
C135 C -0.0742(5) 0.7392(5) 0.3760(4) 0.051(3) Uani 1 1 d . . .
H135 H -0.0956 0.7741 0.3627 0.061 Uiso 1 1 calc R . .
C136 C -0.0623(6) 0.6894(5) 0.3610(4) 0.049(3) Uani 1 1 d . . .
S13 S -0.06994(19) 0.80315(16) 0.42750(11) 0.0704(11) Uani 1 1 d DU . .
O131 O -0.0482(4) 0.7904(5) 0.4629(3) 0.100(4) Uiso 1 1 d D . .
O132 O -0.1326(4) 0.8370(5) 0.4296(3) 0.123(5) Uiso 1 1 d D . .
O133 O -0.0389(4) 0.8267(5) 0.4016(3) 0.115(4) Uiso 1 1 d D . .
C13 C 0.0180(5) 0.5834(5) 0.4384(3) 0.043(3) Uani 1 1 d . . .
H131 H 0.0006 0.5584 0.4344 0.051 Uiso 1 1 calc R . .
H132 H 0.0099 0.5909 0.4651 0.051 Uiso 1 1 calc R . .
O14 O 0.0719(3) 0.4995(3) 0.3862(2) 0.044(2) Uani 1 1 d . . .
C141 C 0.1111(5) 0.5095(5) 0.4029(3) 0.037(3) Uani 1 1 d . . .
C142 C 0.1726(5) 0.4791(5) 0.3958(3) 0.036(3) Uani 1 1 d . . .
C143 C 0.2081(5) 0.4951(5) 0.4126(3) 0.041(3) Uani 1 1 d . . .
H143 H 0.2502 0.4758 0.4070 0.049 Uiso 1 1 calc R . .
C144 C 0.1850(5) 0.5371(6) 0.4368(3) 0.044(3) Uani 1 1 d . . .
C145 C 0.1228(6) 0.5662(5) 0.4446(3) 0.043(3) Uani 1 1 d . . .
H145 H 0.1061 0.5956 0.4615 0.051 Uiso 1 1 calc R . .
C146 C 0.0853(5) 0.5528(5) 0.4284(3) 0.039(3) Uani 1 1 d . . .
S14 S 0.22932(16) 0.55989(16) 0.45602(9) 0.0596(10) Uani 1 1 d DU . .
O141 O 0.2862(4) 0.5106(4) 0.4592(2) 0.091(3) Uiso 1 1 d D . .
O142 O 0.1981(4) 0.5807(3) 0.4917(2) 0.071(3) Uiso 1 1 d D . .
O143 O 0.2345(4) 0.6037(3) 0.4306(3) 0.094(4) Uiso 1 1 d D . .
C14 C 0.2020(5) 0.4307(5) 0.3697(3) 0.039(3) Uani 1 1 d . . .
H141 H 0.1925 0.4467 0.3442 0.047 Uiso 1 1 calc R . .
H142 H 0.2459 0.4147 0.3698 0.047 Uiso 1 1 calc R . .
O15 O 0.1087(3) 0.4275(3) 0.3384(2) 0.043(2) Uani 1 1 d . . .
C151 C 0.1393(5) 0.3833(5) 0.3603(3) 0.037(3) Uani 1 1 d . . .
C152 C 0.1259(5) 0.3374(5) 0.3666(3) 0.040(3) Uani 1 1 d . . .
C153 C 0.1557(5) 0.2939(5) 0.3915(3) 0.047(3) Uani 1 1 d . . .
H153 H 0.1452 0.2639 0.3966 0.056 Uiso 1 1 calc R . .
C154 C 0.2012(5) 0.2932(5) 0.4094(3) 0.044(3) Uani 1 1 d . . .
C155 C 0.2151(5) 0.3378(5) 0.4025(3) 0.043(3) Uani 1 1 d . . .
H155 H 0.2453 0.3379 0.4151 0.052 Uiso 1 1 calc R . .
C156 C 0.1857(5) 0.3826(5) 0.3776(3) 0.040(3) Uani 1 1 d . . .
S15 S 0.23868(16) 0.23585(15) 0.43997(10) 0.0605(10) Uani 1 1 d DU . .
O151 O 0.2716(4) 0.2528(4) 0.4608(2) 0.080(3) Uiso 1 1 d D . .
O152 O 0.2776(3) 0.1890(3) 0.4172(2) 0.071(3) Uiso 1 1 d D . .
O153 O 0.1928(4) 0.2260(4) 0.4632(2) 0.081(3) Uiso 1 1 d D . .
C15 C 0.0750(5) 0.3382(5) 0.3484(3) 0.045(3) Uani 1 1 d . . .
H151 H 0.0426 0.3773 0.3474 0.054 Uiso 1 1 calc R . .
H152 H 0.0589 0.3149 0.3645 0.054 Uiso 1 1 calc R . .
O16 O 0.0894(3) 0.4036(3) 0.2805(2) 0.0399(19) Uani 1 1 d . . .
C161 C 0.0967(5) 0.3507(5) 0.2786(3) 0.033(3) Uani 1 1 d . . .
C162 C 0.1090(5) 0.3309(5) 0.2420(3) 0.036(3) Uani 1 1 d . . .
C163 C 0.1169(5) 0.2767(5) 0.2386(4) 0.039(3) Uani 1 1 d . . .
H163 H 0.1263 0.2625 0.2145 0.046 Uiso 1 1 calc R . .
C164 C 0.1118(5) 0.2435(5) 0.2684(4) 0.042(3) Uani 1 1 d . . .
C165 C 0.0987(5) 0.2644(5) 0.3036(3) 0.042(3) Uani 1 1 d . . .
H165 H 0.0946 0.2414 0.3247 0.051 Uiso 1 1 calc R . .
C166 C 0.0916(5) 0.3167(5) 0.3089(3) 0.039(3) Uani 1 1 d . . .
S16 S 0.11963(15) 0.17640(14) 0.26210(10) 0.0546(9) Uani 1 1 d DU . .
O161 O 0.1369(4) 0.1443(4) 0.2965(2) 0.096(4) Uiso 1 1 d D . .
O162 O 0.1646(3) 0.1540(4) 0.2315(2) 0.076(3) Uiso 1 1 d D . .
O163 O 0.0619(4) 0.1853(5) 0.2544(2) 0.088(3) Uiso 1 1 d D . .
C16 C 0.1113(4) 0.3682(5) 0.2076(3) 0.035(3) Uani 1 1 d . . .
H161 H 0.1250 0.3950 0.2140 0.042 Uiso 1 1 calc R . .
H162 H 0.1410 0.3444 0.1882 0.042 Uiso 1 1 calc R . .
O17 O 0.0245(3) 0.4784(3) 0.2305(2) 0.041(2) Uani 1 1 d . . .
C171 C 0.0113(5) 0.4548(4) 0.2033(3) 0.033(3) Uani 1 1 d . . .
C172 C -0.0404(5) 0.4859(4) 0.1878(3) 0.033(3) Uani 1 1 d . . .
C173 C -0.0559(5) 0.4618(5) 0.1616(3) 0.041(3) Uani 1 1 d . . .
H173 H -0.0929 0.4823 0.1512 0.049 Uiso 1 1 calc R . .
C174 C -0.0169(5) 0.4080(5) 0.1510(3) 0.040(3) Uani 1 1 d . . .
C175 C 0.0366(5) 0.3788(5) 0.1663(3) 0.039(3) Uani 1 1 d . . .
H175 H 0.0634 0.3420 0.1584 0.047 Uiso 1 1 calc R . .
C176 C 0.0525(5) 0.4007(5) 0.1923(3) 0.034(3) Uani 1 1 d . . .
S17 S -0.03525(16) 0.37724(14) 0.11779(10) 0.0564(9) Uani 1 1 d DU . .
O171 O -0.0925(3) 0.4178(4) 0.1071(3) 0.092(4) Uiso 1 1 d D . .
O172 O -0.0357(4) 0.3265(3) 0.1352(3) 0.074(3) Uiso 1 1 d D . .
O173 O 0.0111(4) 0.3655(4) 0.0873(3) 0.096(4) Uiso 1 1 d D . .
C17 C -0.0823(5) 0.5437(5) 0.2013(3) 0.045(3) Uani 1 1 d . . .
H171 H -0.0576 0.5605 0.2078 0.054 Uiso 1 1 calc R . .
H172 H -0.1053 0.5387 0.2246 0.054 Uiso 1 1 calc R . .
O18 O -0.1908(3) 0.6271(3) 0.2301(2) 0.041(2) Uani 1 1 d . . .
C181 C -0.1812(5) 0.6277(4) 0.1921(3) 0.032(3) Uani 1 1 d . . .
C182 C -0.2248(5) 0.6672(4) 0.1704(3) 0.035(3) Uani 1 1 d . . .
C183 C -0.2109(6) 0.6686(5) 0.1321(3) 0.050(3) Uani 1 1 d . . .
H183 H -0.2396 0.6958 0.1168 0.061 Uiso 1 1 calc R . .
C184 C -0.1565(6) 0.6312(5) 0.1160(3) 0.046(3) Uani 1 1 d . C .
C185 C -0.1157(5) 0.5903(5) 0.1380(3) 0.046(3) Uani 1 1 d . . .
H185 H -0.0786 0.5638 0.1265 0.055 Uiso 1 1 calc R . .
C186 C -0.1269(5) 0.5866(4) 0.1759(3) 0.036(3) Uani 1 1 d . . .
S18 S -0.1383(2) 0.63627(19) 0.06790(12) 0.0859(14) Uani 1 1 d DU . .
O181 O -0.1782(6) 0.6887(5) 0.0525(4) 0.050(4) Uiso 0.50 1 d PD C 1
O182 O -0.1374(10) 0.5903(6) 0.0521(7) 0.143(11) Uiso 0.50 1 d PD C 1
O183 O -0.0802(6) 0.6315(8) 0.0670(8) 0.150(12) Uiso 0.50 1 d PD C 1
O184 O -0.1441(7) 0.6909(4) 0.0579(5) 0.061(5) Uiso 0.50 1 d PD C 2
O185 O -0.1847(7) 0.6287(7) 0.0560(6) 0.106(8) Uiso 0.50 1 d PD C 2
O186 O -0.0814(5) 0.5936(6) 0.0562(6) 0.100(8) Uiso 0.50 1 d PD C 2
C18 C -0.2851(5) 0.7096(5) 0.1874(4) 0.044(3) Uani 1 1 d . . .
H181 H -0.3158 0.7172 0.1707 0.053 Uiso 1 1 calc R . .
H182 H -0.2957 0.6933 0.2115 0.053 Uiso 1 1 calc R . .
O21 O 0.5104(4) 0.7387(3) 0.2259(2) 0.046(2) Uani 1 1 d . . .
C211 C 0.4767(5) 0.7835(5) 0.2488(3) 0.038(3) Uani 1 1 d . . .
C212 C 0.4896(6) 0.7746(5) 0.2855(3) 0.041(3) Uani 1 1 d . . .
C213 C 0.4562(6) 0.8178(6) 0.3093(4) 0.052(4) Uani 1 1 d . . .
H213 H 0.4656 0.8130 0.3342 0.063 Uiso 1 1 calc R . .
C214 C 0.4101(6) 0.8670(5) 0.2980(4) 0.048(3) Uani 1 1 d . . .
C215 C 0.3975(6) 0.8751(5) 0.2613(3) 0.043(3) Uani 1 1 d . . .
H215 H 0.3661 0.9096 0.2531 0.052 Uiso 1 1 calc R . .
C216 C 0.4310(5) 0.8325(5) 0.2364(3) 0.039(3) Uani 1 1 d . . .
S21 S 0.3643(2) 0.91842(17) 0.32948(12) 0.0795(13) Uani 1 1 d DU . .
O211 O 0.4007(5) 0.9203(5) 0.3547(3) 0.114(4) Uiso 1 1 d D . .
O212 O 0.3365(5) 0.9700(4) 0.3086(3) 0.098(4) Uiso 1 1 d D . .
O213 O 0.3233(5) 0.8990(6) 0.3469(3) 0.142(5) Uiso 1 1 d D . .
C21 C 0.5394(6) 0.7202(5) 0.2992(4) 0.046(3) Uani 1 1 d . . .
H211 H 0.5579 0.7283 0.3184 0.056 Uiso 1 1 calc R . .
H212 H 0.5704 0.7039 0.2782 0.056 Uiso 1 1 calc R . .
O22 O 0.5377(4) 0.6345(3) 0.2571(2) 0.047(2) Uani 1 1 d . . .
C221 C 0.5190(5) 0.6366(5) 0.2946(3) 0.038(3) Uani 1 1 d . . .
C222 C 0.5007(5) 0.5969(5) 0.3103(3) 0.040(3) Uani 1 1 d . . .
C223 C 0.4806(6) 0.5995(5) 0.3479(3) 0.052(4) Uani 1 1 d . . .
H223 H 0.4670 0.5732 0.3594 0.062 Uiso 1 1 calc R . .
C224 C 0.4799(8) 0.6385(6) 0.3685(4) 0.064(4) Uani 1 1 d . D .
C225 C 0.4993(7) 0.6765(6) 0.3531(3) 0.062(4) Uani 1 1 d . . .
H225 H 0.5000 0.7027 0.3682 0.074 Uiso 1 1 calc R . .
C226 C 0.5180(6) 0.6772(5) 0.3155(3) 0.045(3) Uani 1 1 d . . .
S22 S 0.4553(3) 0.6387(2) 0.41622(14) 0.1145(18) Uani 1 1 d DU . .
O221 O 0.4576(9) 0.6795(6) 0.4357(5) 0.105(3) Uiso 0.50 1 d PD D 1
O222 O 0.3962(6) 0.6557(8) 0.4089(6) 0.105(3) Uiso 0.50 1 d PD D 1
O223 O 0.4773(9) 0.5863(6) 0.4360(5) 0.105(3) Uiso 0.50 1 d PD D 1
O224 O 0.4299(8) 0.6021(7) 0.4260(6) 0.105(3) Uiso 0.50 1 d PD D 2
O225 O 0.5092(7) 0.6194(8) 0.4318(6) 0.105(3) Uiso 0.50 1 d PD D 2
O226 O 0.4158(7) 0.6937(5) 0.4255(6) 0.105(3) Uiso 0.50 1 d PD D 2
C22 C 0.5000(6) 0.5544(5) 0.2863(3) 0.043(3) Uani 1 1 d . . .
H221 H 0.4592 0.5693 0.2788 0.052 Uiso 1 1 calc R . .
H222 H 0.5274 0.5516 0.2634 0.052 Uiso 1 1 calc R . .
O23 O 0.4600(3) 0.4827(3) 0.2647(2) 0.040(2) Uani 1 1 d . . .
C231 C 0.4979(5) 0.4610(5) 0.2921(3) 0.033(3) Uani 1 1 d . . .
C232 C 0.5137(5) 0.4071(5) 0.3066(3) 0.037(3) Uani 1 1 d . . .
C233 C 0.5548(6) 0.3858(5) 0.3331(3) 0.053(4) Uani 1 1 d . . .
H233 H 0.5675 0.3482 0.3431 0.063 Uiso 1 1 calc R . .
C234 C 0.5771(6) 0.4181(5) 0.3446(3) 0.051(3) Uani 1 1 d . . .
C235 C 0.5585(5) 0.4732(5) 0.3305(3) 0.043(3) Uani 1 1 d . . .
H235 H 0.5738 0.4957 0.3389 0.052 Uiso 1 1 calc R . .
C236 C 0.5177(5) 0.4958(5) 0.3040(3) 0.033(3) Uani 1 1 d . . .
S23 S 0.6338(2) 0.39124(18) 0.37515(12) 0.0773(12) Uani 1 1 d DU . .
O231 O 0.6444(6) 0.3355(4) 0.3885(3) 0.128(5) Uiso 1 1 d D . .
O232 O 0.6862(5) 0.3917(4) 0.3537(3) 0.129(5) Uiso 1 1 d D . .
O233 O 0.6121(5) 0.4300(4) 0.4042(3) 0.094(4) Uiso 1 1 d D . .
C23 C 0.4910(5) 0.3683(5) 0.2944(3) 0.039(3) Uani 1 1 d . . .
H231 H 0.4893 0.3423 0.3157 0.047 Uiso 1 1 calc R . .
H232 H 0.4499 0.3914 0.2874 0.047 Uiso 1 1 calc R . .
O24 O 0.4720(3) 0.4068(3) 0.2201(2) 0.042(2) Uani 1 1 d . . .
C241 C 0.5196(5) 0.3554(5) 0.2250(3) 0.033(3) Uani 1 1 d . . .
C242 C 0.5574(5) 0.3253(5) 0.1952(3) 0.038(3) Uani 1 1 d . . .
C243 C 0.6063(6) 0.2738(6) 0.2033(4) 0.052(4) Uani 1 1 d . . .
H243 H 0.6332 0.2528 0.1834 0.063 Uiso 1 1 calc R . .
C244 C 0.6164(6) 0.2527(6) 0.2393(4) 0.051(3) Uani 1 1 d . . .
C245 C 0.5791(5) 0.2828(5) 0.2675(4) 0.046(3) Uani 1 1 d . . .
H245 H 0.5867 0.2681 0.2923 0.056 Uiso 1 1 calc R . .
C246 C 0.5302(5) 0.3342(5) 0.2620(3) 0.035(3) Uani 1 1 d . . .
S24 S 0.6791(2) 0.1890(2) 0.24861(14) 0.0944(15) Uani 1 1 d DU . .
O241 O 0.6885(8) 0.1547(7) 0.2194(4) 0.195(8) Uiso 1 1 d D . .
O242 O 0.7264(7) 0.2023(8) 0.2485(3) 0.180(7) Uiso 1 1 d D . .
O243 O 0.6671(6) 0.1647(5) 0.2832(3) 0.110(4) Uiso 1 1 d D . .
C24 C 0.5491(5) 0.3474(5) 0.1553(3) 0.041(3) Uani 1 1 d . . .
H241 H 0.5866 0.3251 0.1397 0.049 Uiso 1 1 calc R . .
H242 H 0.5430 0.3868 0.1533 0.049 Uiso 1 1 calc R . .
O25 O 0.4297(4) 0.4368(3) 0.1607(2) 0.043(2) Uani 1 1 d . . .
C251 C 0.4407(5) 0.3910(5) 0.1425(3) 0.037(3) Uani 1 1 d . . .
C252 C 0.3947(5) 0.3902(5) 0.1263(3) 0.038(3) Uani 1 1 d U . .
C253 C 0.4062(6) 0.3457(5) 0.1054(3) 0.042(3) Uani 1 1 d . . .
H253 H 0.3751 0.3458 0.0936 0.050 Uiso 1 1 calc R . .
C254 C 0.4619(7) 0.3018(5) 0.1018(3) 0.044(3) Uani 1 1 d . . .
C255 C 0.5086(6) 0.3019(5) 0.1180(3) 0.043(3) Uani 1 1 d . . .
H255 H 0.5478 0.2717 0.1145 0.051 Uiso 1 1 calc R . .
C256 C 0.4975(6) 0.3460(5) 0.1391(3) 0.037(3) Uani 1 1 d . . .
S25 S 0.47850(18) 0.24427(15) 0.07454(9) 0.0605(10) Uani 1 1 d DU . .
O251 O 0.4221(4) 0.2520(5) 0.0652(3) 0.104(4) Uiso 1 1 d D . .
O252 O 0.5175(3) 0.2470(4) 0.0426(2) 0.067(3) Uiso 1 1 d D . .
O253 O 0.5067(4) 0.1948(4) 0.0984(3) 0.092(4) Uiso 1 1 d D . .
C25 C 0.3317(5) 0.4388(5) 0.1315(3) 0.043(3) Uani 1 1 d . . .
H251 H 0.3027 0.4231 0.1344 0.051 Uiso 1 1 calc R . .
H252 H 0.3273 0.4567 0.1548 0.051 Uiso 1 1 calc R . .
O26 O 0.3920(3) 0.5097(3) 0.1084(2) 0.041(2) Uani 1 1 d . . .
C261 C 0.3469(5) 0.5151(5) 0.0896(3) 0.035(3) Uani 1 1 d . . .
C262 C 0.3330(5) 0.5541(5) 0.0586(3) 0.041(3) Uani 1 1 d . . .
C263 C 0.2852(6) 0.5626(5) 0.0410(3) 0.046(3) Uani 1 1 d . . .
H263 H 0.2747 0.5894 0.0204 0.056 Uiso 1 1 calc R . .
C264 C 0.2521(6) 0.5348(6) 0.0517(4) 0.053(4) Uani 1 1 d . E .
C265 C 0.2674(6) 0.4958(5) 0.0806(4) 0.047(3) Uani 1 1 d . . .
H265 H 0.2444 0.4759 0.0879 0.056 Uiso 1 1 calc R . .
C266 C 0.3153(5) 0.4842(5) 0.0999(4) 0.043(3) Uani 1 1 d . . .
S26 S 0.18671(17) 0.55151(19) 0.03075(12) 0.0775(13) Uani 1 1 d DU . .
O261 O 0.1836(7) 0.5768(6) -0.0056(3) 0.072(6) Uiso 0.50 1 d PD E 1
O262 O 0.1938(9) 0.4953(5) 0.0312(5) 0.112(9) Uiso 0.50 1 d PD E 1
O263 O 0.1370(5) 0.5841(5) 0.0558(3) 0.033(4) Uiso 0.50 1 d PD E 1
O264 O 0.1789(9) 0.6057(5) 0.0153(5) 0.114(9) Uiso 0.50 1 d PD E 2
O266 O 0.1402(5) 0.5552(6) 0.0583(3) 0.042(4) Uiso 0.50 1 d PD E 2
O265 O 0.1976(8) 0.5146(7) 0.0027(4) 0.086(7) Uiso 0.50 1 d PD E 2
C26 C 0.3701(6) 0.5865(6) 0.0461(3) 0.052(3) Uani 1 1 d . . .
H261 H 0.4120 0.5616 0.0511 0.062 Uiso 1 1 calc R . .
H262 H 0.3697 0.5948 0.0189 0.062 Uiso 1 1 calc R . .
O27 O 0.4100(4) 0.5962(4) 0.1148(3) 0.057(3) Uani 1 1 d . . .
C271 C 0.3691(5) 0.6434(5) 0.0976(4) 0.046(3) Uani 1 1 d . . .
C272 C 0.3510(6) 0.6938(6) 0.1138(4) 0.053(4) Uani 1 1 d . . .
C273 C 0.3112(5) 0.7431(5) 0.0964(4) 0.049(3) Uani 1 1 d . . .
H273 H 0.2978 0.7781 0.1073 0.058 Uiso 1 1 calc R . .
C274 C 0.2908(5) 0.7420(5) 0.0634(3) 0.041(3) Uani 1 1 d . . .
C275 C 0.3088(6) 0.6916(6) 0.0487(3) 0.049(3) Uani 1 1 d . . .
H275 H 0.2932 0.6911 0.0266 0.059 Uiso 1 1 calc R . .
C276 C 0.3490(5) 0.6410(5) 0.0645(3) 0.042(3) Uani 1 1 d . . .
S27 S 0.24357(15) 0.80555(14) 0.04148(9) 0.0513(9) Uani 1 1 d DU . .
O271 O 0.2193(4) 0.7913(4) 0.0132(2) 0.083(3) Uiso 1 1 d D . .
O272 O 0.1978(4) 0.8382(4) 0.0696(3) 0.091(3) Uiso 1 1 d D . .
O273 O 0.2800(3) 0.8327(3) 0.0258(2) 0.053(2) Uiso 1 1 d D . .
C27 C 0.3779(8) 0.6900(6) 0.1496(5) 0.092(6) Uani 1 1 d . . .
H271 H 0.3701 0.6628 0.1675 0.110 Uiso 1 1 calc R . .
H272 H 0.4218 0.6745 0.1439 0.110 Uiso 1 1 calc R . .
O28 O 0.4482(5) 0.7440(4) 0.1508(3) 0.068(3) Uani 1 1 d . . .
C281 C 0.3945(7) 0.7681(6) 0.1701(4) 0.054(4) Uani 1 1 d . . .
C282 C 0.3746(6) 0.8160(5) 0.1910(3) 0.042(3) Uani 1 1 d . . .
C283 C 0.3165(7) 0.8387(6) 0.2089(4) 0.056(4) Uani 1 1 d . . .
H283 H 0.3027 0.8709 0.2231 0.067 Uiso 1 1 calc R . .
C284 C 0.2791(7) 0.8156(7) 0.2064(4) 0.065(4) Uani 1 1 d . F .
C285 C 0.2985(8) 0.7689(7) 0.1866(5) 0.076(5) Uani 1 1 d . . .
H285 H 0.2724 0.7529 0.1854 0.091 Uiso 1 1 calc R . .
C286 C 0.3551(9) 0.7448(6) 0.1684(5) 0.074(5) Uani 1 1 d . . .
S28 S 0.2062(2) 0.8459(2) 0.22946(14) 0.0856(14) Uani 1 1 d DU . .
O281 O 0.1844(8) 0.9053(5) 0.2318(5) 0.071(6) Uiso 0.50 1 d PD F 1
O282 O 0.1751(9) 0.8331(8) 0.2046(5) 0.110(8) Uiso 0.50 1 d PD F 1
O283 O 0.2071(9) 0.8168(7) 0.2653(3) 0.089(7) Uiso 0.50 1 d PD F 1
O284 O 0.1682(9) 0.8910(7) 0.2053(5) 0.109(8) Uiso 0.50 1 d PD F 2
O285 O 0.1854(10) 0.8040(8) 0.2392(6) 0.117(9) Uiso 0.50 1 d PD F 2
O286 O 0.2126(11) 0.8677(9) 0.2623(4) 0.130(10) Uiso 0.50 1 d PD F 2
C28 C 0.4141(5) 0.8417(5) 0.1970(3) 0.040(3) Uani 1 1 d . . .
H281 H 0.3933 0.8828 0.1907 0.048 Uiso 1 1 calc R . .
H282 H 0.4511 0.8255 0.1798 0.048 Uiso 1 1 calc R . .
P01 P 0.06290(13) 0.62897(14) 0.17448(9) 0.0381(8) Uani 1 1 d . . .
C11A C 0.0770(4) 0.6145(5) 0.2222(3) 0.037(3) Uani 1 1 d . . .
C12A C 0.0704(5) 0.5700(5) 0.2424(4) 0.045(3) Uani 1 1 d . . .
H12A H 0.0608 0.5460 0.2304 0.055 Uiso 1 1 calc R . .
C13A C 0.0776(5) 0.5609(5) 0.2799(4) 0.049(3) Uani 1 1 d . . .
H13A H 0.0724 0.5308 0.2936 0.059 Uiso 1 1 calc R . .
C14A C 0.0926(6) 0.5951(6) 0.2977(4) 0.054(4) Uani 1 1 d . . .
H14A H 0.0980 0.5881 0.3234 0.065 Uiso 1 1 calc R . .
C15A C 0.0993(6) 0.6381(6) 0.2782(4) 0.056(4) Uani 1 1 d . . .
H15A H 0.1091 0.6619 0.2903 0.067 Uiso 1 1 calc R . .
C16A C 0.0920(5) 0.6477(5) 0.2401(4) 0.047(3) Uani 1 1 d . . .
H16A H 0.0975 0.6777 0.2265 0.057 Uiso 1 1 calc R . .
C21A C 0.0835(5) 0.5637(5) 0.1545(4) 0.047(3) Uani 1 1 d . . .
C22A C 0.0463(6) 0.5586(7) 0.1324(4) 0.061(4) Uani 1 1 d . . .
H22A H 0.0089 0.5898 0.1281 0.073 Uiso 1 1 calc R . .
C23A C 0.0634(8) 0.5087(7) 0.1166(4) 0.068(4) Uani 1 1 d . . .
H23A H 0.0387 0.5060 0.1004 0.081 Uiso 1 1 calc R . .
C24A C 0.1152(9) 0.4634(7) 0.1240(4) 0.069(5) Uani 1 1 d . . .
H24A H 0.1257 0.4284 0.1139 0.083 Uiso 1 1 calc R . .
C25A C 0.1522(7) 0.4672(6) 0.1454(5) 0.068(4) Uani 1 1 d . . .
H25A H 0.1893 0.4353 0.1494 0.081 Uiso 1 1 calc R . .
C26A C 0.1369(6) 0.5167(5) 0.1615(4) 0.052(3) Uani 1 1 d . . .
H26A H 0.1625 0.5187 0.1773 0.063 Uiso 1 1 calc R . .
C31A C -0.0158(5) 0.6749(5) 0.1721(3) 0.039(3) Uani 1 1 d . . .
C32A C -0.0564(5) 0.6811(5) 0.2029(4) 0.045(3) Uani 1 1 d . . .
H32A H -0.0433 0.6616 0.2259 0.054 Uiso 1 1 calc R . .
C33A C -0.1155(6) 0.7154(6) 0.2000(4) 0.057(4) Uani 1 1 d . . .
H33A H -0.1440 0.7195 0.2210 0.069 Uiso 1 1 calc R . .
C34A C -0.1341(6) 0.7440(6) 0.1668(5) 0.072(5) Uani 1 1 d . . .
H34A H -0.1755 0.7676 0.1649 0.087 Uiso 1 1 calc R . .
C35A C -0.0940(6) 0.7388(7) 0.1366(4) 0.068(4) Uani 1 1 d . . .
H35A H -0.1073 0.7589 0.1138 0.081 Uiso 1 1 calc R . .
C36A C -0.0343(6) 0.7046(7) 0.1392(4) 0.065(4) Uani 1 1 d . . .
H36A H -0.0060 0.7015 0.1183 0.078 Uiso 1 1 calc R . .
C41A C 0.1023(5) 0.6643(5) 0.1499(3) 0.039(3) Uani 1 1 d . . .
C42A C 0.0833(6) 0.7209(6) 0.1561(4) 0.049(3) Uani 1 1 d . . .
H42A H 0.0493 0.7398 0.1732 0.059 Uiso 1 1 calc R . .
C43A C 0.1137(6) 0.7500(6) 0.1375(4) 0.055(4) Uani 1 1 d . . .
H43A H 0.1007 0.7886 0.1416 0.066 Uiso 1 1 calc R . .
C44A C 0.1638(6) 0.7212(7) 0.1126(4) 0.057(4) Uani 1 1 d . . .
H44A H 0.1854 0.7403 0.1000 0.069 Uiso 1 1 calc R . .
C45A C 0.1823(5) 0.6663(6) 0.1061(3) 0.047(3) Uani 1 1 d . . .
H45A H 0.2164 0.6477 0.0890 0.056 Uiso 1 1 calc R . .
C46A C 0.1519(5) 0.6369(5) 0.1243(3) 0.043(3) Uani 1 1 d . . .
H46A H 0.1648 0.5987 0.1194 0.052 Uiso 1 1 calc R . .
P02 P 0.29307(14) 0.14835(13) 0.12959(9) 0.0400(8) Uani 1 1 d . . .
C11B C 0.2871(5) 0.2099(5) 0.1493(3) 0.040(3) Uani 1 1 d . . .
C12B C 0.2671(6) 0.2183(5) 0.1861(4) 0.053(4) Uani 1 1 d . . .
H12B H 0.2577 0.1913 0.2009 0.064 Uiso 1 1 calc R . .
C13B C 0.2604(5) 0.2651(5) 0.2020(4) 0.047(3) Uani 1 1 d . . .
H13B H 0.2462 0.2703 0.2276 0.057 Uiso 1 1 calc R . .
C14B C 0.2738(6) 0.3035(6) 0.1816(4) 0.057(4) Uani 1 1 d . . .
H14B H 0.2701 0.3355 0.1928 0.068 Uiso 1 1 calc R . .
C15B C 0.2931(8) 0.2960(7) 0.1440(5) 0.087(6) Uani 1 1 d . . .
H15B H 0.3016 0.3234 0.1290 0.104 Uiso 1 1 calc R . .
C16B C 0.2997(8) 0.2495(6) 0.1288(4) 0.071(5) Uani 1 1 d . . .
H16B H 0.3135 0.2444 0.1031 0.086 Uiso 1 1 calc R . .
C21B C 0.3342(5) 0.0868(5) 0.1592(3) 0.039(3) Uani 1 1 d . . .
C22B C 0.3060(6) 0.0787(5) 0.1938(3) 0.042(3) Uani 1 1 d . . .
H22B H 0.2654 0.1038 0.2010 0.051 Uiso 1 1 calc R . .
C23B C 0.3383(7) 0.0339(5) 0.2169(4) 0.055(4) Uani 1 1 d . . .
H23B H 0.3199 0.0278 0.2405 0.066 Uiso 1 1 calc R . .
C24B C 0.3969(6) -0.0024(5) 0.2065(4) 0.050(3) Uani 1 1 d . . .
H24B H 0.4187 -0.0331 0.2230 0.060 Uiso 1 1 calc R . .
C25B C 0.4240(6) 0.0051(5) 0.1726(4) 0.049(3) Uani 1 1 d . . .
H25B H 0.4644 -0.0204 0.1654 0.059 Uiso 1 1 calc R . .
C26B C 0.3922(5) 0.0501(5) 0.1486(4) 0.040(3) Uani 1 1 d . . .
H26B H 0.4108 0.0555 0.1249 0.048 Uiso 1 1 calc R . .
C31B C 0.2203(5) 0.1554(5) 0.1285(3) 0.042(3) Uani 1 1 d . . .
C32B C 0.1714(6) 0.2081(6) 0.1265(4) 0.056(4) Uani 1 1 d . . .
H32B H 0.1764 0.2410 0.1272 0.067 Uiso 1 1 calc R . .
C33B C 0.1152(6) 0.2130(7) 0.1237(5) 0.077(5) Uani 1 1 d . . .
H33B H 0.0818 0.2491 0.1215 0.093 Uiso 1 1 calc R . .
C34B C 0.1084(7) 0.1650(7) 0.1241(5) 0.072(5) Uani 1 1 d . . .
H34B H 0.0697 0.1683 0.1232 0.086 Uiso 1 1 calc R . .
C35B C 0.1551(7) 0.1137(7) 0.1258(5) 0.079(5) Uani 1 1 d . . .
H35B H 0.1496 0.0811 0.1250 0.094 Uiso 1 1 calc R . .
C36B C 0.2113(6) 0.1082(6) 0.1288(4) 0.065(4) Uani 1 1 d . . .
H36B H 0.2441 0.0716 0.1312 0.078 Uiso 1 1 calc R . .
C41B C 0.3310(5) 0.1403(5) 0.0839(4) 0.041(3) Uani 1 1 d . . .
C42B C 0.3828(6) 0.1467(5) 0.0754(4) 0.051(3) Uani 1 1 d . . .
H42B H 0.3992 0.1549 0.0945 0.061 Uiso 1 1 calc R . .
C43B C 0.4111(6) 0.1411(5) 0.0391(4) 0.055(4) Uani 1 1 d . . .
H43B H 0.4457 0.1468 0.0334 0.066 Uiso 1 1 calc R . .
C44B C 0.3889(6) 0.1273(5) 0.0120(4) 0.056(4) Uani 1 1 d . . .
H44B H 0.4087 0.1225 -0.0125 0.068 Uiso 1 1 calc R . .
C45B C 0.3387(8) 0.1204(7) 0.0200(4) 0.074(5) Uani 1 1 d . . .
H45B H 0.3234 0.1110 0.0009 0.089 Uiso 1 1 calc R . .
C46B C 0.3092(6) 0.1268(6) 0.0559(4) 0.059(4) Uani 1 1 d . . .
H46B H 0.2740 0.1219 0.0611 0.071 Uiso 1 1 calc R . .
P03 P 0.35581(14) 0.27878(13) 0.29307(9) 0.0385(8) Uani 1 1 d . . .
C11C C 0.3116(6) 0.3487(5) 0.2743(3) 0.039(3) Uani 1 1 d . . .
C12C C 0.2500(6) 0.3721(5) 0.2753(3) 0.043(3) Uani 1 1 d . . .
H12C H 0.2299 0.3504 0.2852 0.051 Uiso 1 1 calc R . .
C13C C 0.2181(6) 0.4263(5) 0.2619(4) 0.053(4) Uani 1 1 d . . .
H13C H 0.1759 0.4420 0.2629 0.064 Uiso 1 1 calc R . .
C14C C 0.2460(7) 0.4583(6) 0.2472(4) 0.056(4) Uani 1 1 d . . .
H14C H 0.2233 0.4963 0.2385 0.067 Uiso 1 1 calc R . .
C15C C 0.3076(7) 0.4349(6) 0.2451(3) 0.056(4) Uani 1 1 d . . .
H15C H 0.3272 0.4569 0.2346 0.067 Uiso 1 1 calc R . .
C16C C 0.3407(6) 0.3804(6) 0.2579(3) 0.051(3) Uani 1 1 d . . .
H16C H 0.3831 0.3642 0.2557 0.061 Uiso 1 1 calc R . .
C21C C 0.3190(5) 0.2355(5) 0.2940(3) 0.038(3) Uani 1 1 d . . .
C22C C 0.3424(6) 0.1903(5) 0.2712(3) 0.044(3) Uani 1 1 d . . .
H22C H 0.3773 0.1836 0.2547 0.052 Uiso 1 1 calc R . .
C23C C 0.3171(6) 0.1556(5) 0.2718(4) 0.049(3) Uani 1 1 d . . .
H23C H 0.3333 0.1255 0.2556 0.059 Uiso 1 1 calc R . .
C24C C 0.2678(6) 0.1644(5) 0.2962(4) 0.054(4) Uani 1 1 d . . .
H24C H 0.2498 0.1401 0.2969 0.065 Uiso 1 1 calc R . .
C25C C 0.2439(6) 0.2077(5) 0.3197(4) 0.052(4) Uani 1 1 d . . .
H25C H 0.2096 0.2129 0.3365 0.063 Uiso 1 1 calc R . .
C26C C 0.2683(5) 0.2435(5) 0.3194(3) 0.046(3) Uani 1 1 d . . .
H26C H 0.2518 0.2732 0.3360 0.056 Uiso 1 1 calc R . .
C31C C 0.4238(6) 0.2485(5) 0.2640(3) 0.041(3) Uani 1 1 d . . .
C32C C 0.4244(6) 0.2581(6) 0.2256(4) 0.056(4) Uani 1 1 d . . .
H32C H 0.3884 0.2837 0.2153 0.067 Uiso 1 1 calc R . .
C33C C 0.4757(8) 0.2314(7) 0.2021(5) 0.067(4) Uani 1 1 d . . .
H33C H 0.4756 0.2383 0.1759 0.081 Uiso 1 1 calc R . .
C34C C 0.5266(8) 0.1948(7) 0.2176(5) 0.077(5) Uani 1 1 d . . .
H34C H 0.5621 0.1757 0.2016 0.093 Uiso 1 1 calc R . .
C35C C 0.5288(6) 0.1843(6) 0.2555(5) 0.068(4) Uani 1 1 d . . .
H35C H 0.5653 0.1593 0.2655 0.082 Uiso 1 1 calc R . .
C36C C 0.4754(6) 0.2119(6) 0.2791(4) 0.060(4) Uani 1 1 d . . .
H36C H 0.4753 0.2050 0.3053 0.072 Uiso 1 1 calc R . .
C41C C 0.3698(5) 0.2810(5) 0.3390(3) 0.039(3) Uani 1 1 d . . .
C42C C 0.3872(8) 0.3203(7) 0.3471(4) 0.079(5) Uani 1 1 d . . .
H42C H 0.3884 0.3477 0.3283 0.095 Uiso 1 1 calc R . .
C43C C 0.4029(10) 0.3203(8) 0.3816(5) 0.103(7) Uani 1 1 d . . .
H43C H 0.4151 0.3472 0.3867 0.123 Uiso 1 1 calc R . .
C44C C 0.4005(8) 0.2813(7) 0.4085(4) 0.079(5) Uani 1 1 d . . .
H44C H 0.4109 0.2812 0.4326 0.095 Uiso 1 1 calc R . .
C45C C 0.3836(6) 0.2429(6) 0.4013(4) 0.059(4) Uani 1 1 d . . .
H45C H 0.3827 0.2157 0.4203 0.071 Uiso 1 1 calc R . .
C46C C 0.3680(6) 0.2426(6) 0.3674(4) 0.057(4) Uani 1 1 d . . .
H46C H 0.3556 0.2156 0.3630 0.068 Uiso 1 1 calc R . .
P04 P 0.27507(15) 0.63706(15) 0.30165(9) 0.0433(8) Uani 1 1 d . . .
C11D C 0.3078(6) 0.6830(6) 0.3019(4) 0.049(3) Uani 1 1 d . . .
C12D C 0.3469(5) 0.6881(5) 0.2725(3) 0.044(3) Uani 1 1 d . . .
H12D H 0.3567 0.6664 0.2515 0.053 Uiso 1 1 calc R . .
C13D C 0.3713(6) 0.7233(6) 0.2734(4) 0.056(4) Uani 1 1 d . . .
H13D H 0.3973 0.7266 0.2527 0.068 Uiso 1 1 calc R . .
C14D C 0.3590(7) 0.7540(6) 0.3033(5) 0.066(4) Uani 1 1 d . . .
H14D H 0.3765 0.7785 0.3037 0.079 Uiso 1 1 calc R . .
C15D C 0.3209(7) 0.7496(7) 0.3333(5) 0.076(5) Uani 1 1 d . . .
H15D H 0.3119 0.7713 0.3543 0.091 Uiso 1 1 calc R . .
C16D C 0.2957(8) 0.7133(7) 0.3327(4) 0.080(5) Uani 1 1 d . . .
H16D H 0.2703 0.7094 0.3536 0.096 Uiso 1 1 calc R . .
C21D C 0.2782(5) 0.6220(5) 0.2540(3) 0.041(3) Uani 1 1 d . . .
C22D C 0.2322(5) 0.6559(5) 0.2330(3) 0.045(3) Uani 1 1 d . . .
H22D H 0.1974 0.6862 0.2438 0.054 Uiso 1 1 calc R . .
C23D C 0.2368(6) 0.6455(6) 0.1956(4) 0.055(4) Uani 1 1 d . . .
H23D H 0.2056 0.6694 0.1808 0.066 Uiso 1 1 calc R . .
C24D C 0.2866(6) 0.6003(6) 0.1801(4) 0.057(4) Uani 1 1 d . . .
H24D H 0.2895 0.5922 0.1550 0.068 Uiso 1 1 calc R . .
C25D C 0.3319(6) 0.5676(6) 0.2020(4) 0.050(3) Uani 1 1 d . . .
H25D H 0.3666 0.5369 0.1915 0.060 Uiso 1 1 calc R . .
C26D C 0.3284(6) 0.5780(5) 0.2384(3) 0.045(3) Uani 1 1 d . . .
H26D H 0.3605 0.5550 0.2528 0.055 Uiso 1 1 calc R . .
C31D C 0.3138(5) 0.5727(5) 0.3270(3) 0.041(3) Uani 1 1 d . . .
C32D C 0.3540(7) 0.5677(6) 0.3507(4) 0.063(4) Uani 1 1 d . . .
H32D H 0.3607 0.5990 0.3536 0.075 Uiso 1 1 calc R . .
C33D C 0.3843(7) 0.5173(7) 0.3701(4) 0.073(4) Uani 1 1 d . . .
H33D H 0.4120 0.5140 0.3865 0.087 Uiso 1 1 calc R . .
C34D C 0.3754(7) 0.4725(7) 0.3662(5) 0.073(5) Uani 1 1 d . . .
H34D H 0.3968 0.4380 0.3799 0.087 Uiso 1 1 calc R . .
C35D C 0.3351(7) 0.4759(6) 0.3425(4) 0.067(4) Uani 1 1 d . . .
H35D H 0.3284 0.4445 0.3400 0.081 Uiso 1 1 calc R . .
C36D C 0.3053(6) 0.5268(6) 0.3228(4) 0.052(3) Uani 1 1 d . . .
H36D H 0.2784 0.5300 0.3060 0.063 Uiso 1 1 calc R . .
C41D C 0.1999(6) 0.6717(6) 0.3229(3) 0.044(3) Uani 1 1 d . . .
C42D C 0.1637(6) 0.7269(6) 0.3118(4) 0.053(4) Uani 1 1 d . . .
H42D H 0.1786 0.7469 0.2935 0.064 Uiso 1 1 calc R . .
C43D C 0.1050(7) 0.7525(7) 0.3279(4) 0.067(4) Uani 1 1 d . . .
H43D H 0.0791 0.7900 0.3199 0.080 Uiso 1 1 calc R . .
C44D C 0.0839(7) 0.7249(7) 0.3548(4) 0.068(4) Uani 1 1 d . . .
H44D H 0.0438 0.7435 0.3658 0.081 Uiso 1 1 calc R . .
C45D C 0.1197(6) 0.6709(7) 0.3662(4) 0.057(4) Uani 1 1 d . . .
H45D H 0.1045 0.6519 0.3851 0.069 Uiso 1 1 calc R . .
C46D C 0.1777(7) 0.6438(6) 0.3506(4) 0.057(4) Uani 1 1 d . . .
H46D H 0.2027 0.6060 0.3586 0.068 Uiso 1 1 calc R . .
P05 P 0.13216(15) 0.49487(15) 0.57971(9) 0.0437(8) Uani 1 1 d . . .
C11E C 0.1398(5) 0.4404(5) 0.5516(3) 0.039(3) Uani 1 1 d . . .
C12E C 0.1426(7) 0.4509(6) 0.5129(4) 0.068(4) Uani 1 1 d . . .
H12E H 0.1404 0.4858 0.5021 0.081 Uiso 1 1 calc R . .
C13E C 0.1487(7) 0.4099(6) 0.4907(4) 0.069(4) Uani 1 1 d . . .
H13E H 0.1511 0.4165 0.4645 0.083 Uiso 1 1 calc R . .
C14E C 0.1514(6) 0.3604(6) 0.5059(4) 0.057(4) Uani 1 1 d . . .
H14E H 0.1562 0.3322 0.4902 0.069 Uiso 1 1 calc R . .
C15E C 0.1472(6) 0.3504(6) 0.5435(4) 0.055(4) Uani 1 1 d . . .
H15E H 0.1488 0.3156 0.5539 0.066 Uiso 1 1 calc R . .
C16E C 0.1405(5) 0.3915(5) 0.5668(4) 0.046(3) Uani 1 1 d . . .
H16E H 0.1365 0.3852 0.5930 0.055 Uiso 1 1 calc R . .
C21E C 0.0728(5) 0.5588(5) 0.5652(3) 0.040(3) Uani 1 1 d . . .
C22E C 0.0169(6) 0.5611(6) 0.5634(4) 0.051(3) Uani 1 1 d . . .
H22E H 0.0119 0.5281 0.5702 0.061 Uiso 1 1 calc R . .
C23E C -0.0301(7) 0.6086(6) 0.5523(4) 0.058(4) Uani 1 1 d . . .
H23E H -0.0676 0.6091 0.5516 0.070 Uiso 1 1 calc R . .
C24E C -0.0230(7) 0.6569(7) 0.5421(4) 0.066(4) Uani 1 1 d . . .
H24E H -0.0561 0.6908 0.5348 0.080 Uiso 1 1 calc R . .
C25E C 0.0306(7) 0.6559(6) 0.5424(4) 0.068(4) Uani 1 1 d . . .
H25E H 0.0354 0.6888 0.5347 0.082 Uiso 1 1 calc R . .
C26E C 0.0791(6) 0.6066(6) 0.5541(4) 0.058(4) Uani 1 1 d . . .
H26E H 0.1167 0.6062 0.5543 0.070 Uiso 1 1 calc R . .
C31E C 0.1163(6) 0.4763(5) 0.6271(3) 0.043(3) Uani 1 1 d . . .
C32E C 0.1625(6) 0.4337(6) 0.6442(3) 0.050(3) Uani 1 1 d . . .
H32E H 0.2017 0.4170 0.6316 0.060 Uiso 1 1 calc R . .
C33E C 0.1509(7) 0.4148(6) 0.6810(4) 0.060(4) Uani 1 1 d . . .
H33E H 0.1824 0.3848 0.6931 0.073 Uiso 1 1 calc R . .
C34E C 0.0950(7) 0.4392(6) 0.6992(4) 0.058(4) Uani 1 1 d . . .
H34E H 0.0872 0.4259 0.7237 0.070 Uiso 1 1 calc R . .
C35E C 0.0505(7) 0.4824(6) 0.6823(4) 0.057(4) Uani 1 1 d . . .
H35E H 0.0118 0.5001 0.6954 0.069 Uiso 1 1 calc R . .
C36E C 0.0601(6) 0.5013(5) 0.6467(3) 0.044(3) Uani 1 1 d . . .
H36E H 0.0281 0.5318 0.6353 0.053 Uiso 1 1 calc R . .
C41E C 0.2009(6) 0.5000(6) 0.5751(4) 0.056(4) Uani 1 1 d . . .
C42E C 0.2489(6) 0.4661(7) 0.5515(4) 0.071(5) Uani 1 1 d . . .
H42E H 0.2448 0.4419 0.5363 0.086 Uiso 1 1 calc R . .
C43E C 0.3031(8) 0.4673(9) 0.5499(5) 0.094(6) Uani 1 1 d . . .
H43E H 0.3370 0.4426 0.5347 0.113 Uiso 1 1 calc R . .
C44E C 0.3070(8) 0.5043(9) 0.5703(5) 0.087(6) Uani 1 1 d . . .
H44E H 0.3440 0.5058 0.5686 0.104 Uiso 1 1 calc R . .
C45E C 0.2602(8) 0.5393(8) 0.5932(5) 0.082(5) Uani 1 1 d . . .
H45E H 0.2640 0.5655 0.6067 0.099 Uiso 1 1 calc R . .
C46E C 0.2056(7) 0.5359(7) 0.5965(5) 0.073(5) Uani 1 1 d . . .
H46E H 0.1728 0.5583 0.6134 0.087 Uiso 1 1 calc R . .
P06 P -0.25558(14) 0.48698(14) 0.24485(9) 0.0419(8) Uani 1 1 d . . .
C11F C -0.2911(5) 0.4422(5) 0.2464(3) 0.039(3) Uani 1 1 d . . .
C12F C -0.2661(6) 0.3887(5) 0.2626(4) 0.051(3) Uani 1 1 d . . .
H12F H -0.2298 0.3748 0.2736 0.062 Uiso 1 1 calc R . .
C13F C -0.2941(6) 0.3548(6) 0.2627(4) 0.056(4) Uani 1 1 d . . .
H13F H -0.2758 0.3172 0.2732 0.067 Uiso 1 1 calc R . .
C14F C -0.3470(6) 0.3740(6) 0.2484(4) 0.050(3) Uani 1 1 d . . .
H14F H -0.3658 0.3504 0.2490 0.060 Uiso 1 1 calc R . .
C15F C -0.3727(5) 0.4274(6) 0.2331(3) 0.049(3) Uani 1 1 d . . .
H15F H -0.4101 0.4414 0.2235 0.058 Uiso 1 1 calc R . .
C16F C -0.3450(5) 0.4620(5) 0.2315(3) 0.040(3) Uani 1 1 d . . .
H16F H -0.3630 0.4990 0.2202 0.047 Uiso 1 1 calc R . .
C21F C -0.1779(5) 0.4439(5) 0.2504(3) 0.043(3) Uani 1 1 d . . .
C22F C -0.1434(6) 0.3974(5) 0.2285(4) 0.052(3) Uani 1 1 d . . .
H22F H -0.1608 0.3891 0.2101 0.062 Uiso 1 1 calc R . .
C23F C -0.0847(5) 0.3642(6) 0.2339(4) 0.051(3) Uani 1 1 d . . .
H23F H -0.0618 0.3330 0.2189 0.062 Uiso 1 1 calc R . .
C24F C -0.0583(6) 0.3738(6) 0.2595(4) 0.062(4) Uani 1 1 d . . .
H24F H -0.0175 0.3497 0.2627 0.074 Uiso 1 1 calc R . .
C25F C -0.0916(6) 0.4194(6) 0.2812(4) 0.062(4) Uani 1 1 d . . .
H25F H -0.0730 0.4268 0.2994 0.075 Uiso 1 1 calc R . .
C26F C -0.1519(6) 0.4549(6) 0.2771(4) 0.058(4) Uani 1 1 d . . .
H26F H -0.1745 0.4859 0.2924 0.069 Uiso 1 1 calc R . .
C31F C -0.2896(5) 0.5334(5) 0.2827(4) 0.043(3) Uani 1 1 d . . .
C32F C -0.3217(6) 0.5198(6) 0.3123(4) 0.056(4) Uani 1 1 d . . .
H32F H -0.3268 0.4867 0.3130 0.067 Uiso 1 1 calc R . .
C33F C -0.3461(6) 0.5555(7) 0.3410(4) 0.065(4) Uani 1 1 d . . .
H33F H -0.3684 0.5466 0.3617 0.078 Uiso 1 1 calc R . .
C34F C -0.3395(6) 0.6036(7) 0.3408(4) 0.063(4) Uani 1 1 d . . .
H34F H -0.3567 0.6273 0.3612 0.075 Uiso 1 1 calc R . .
C35F C -0.3084(6) 0.6165(6) 0.3117(4) 0.061(4) Uani 1 1 d . . .
H35F H -0.3040 0.6498 0.3113 0.073 Uiso 1 1 calc R . .
C36F C -0.2826(6) 0.5816(6) 0.2819(4) 0.061(4) Uani 1 1 d . . .
H36F H -0.2604 0.5909 0.2613 0.074 Uiso 1 1 calc R . .
C41F C -0.2653(5) 0.5280(5) 0.2017(4) 0.043(3) Uani 1 1 d . . .
C42F C -0.3163(6) 0.5783(5) 0.1982(4) 0.048(3) Uani 1 1 d . . .
H42F H -0.3456 0.5918 0.2189 0.058 Uiso 1 1 calc R . .
C43F C -0.3248(7) 0.6093(6) 0.1642(5) 0.064(4) Uani 1 1 d . . .
H43F H -0.3601 0.6440 0.1620 0.077 Uiso 1 1 calc R . .
C44F C -0.2835(8) 0.5909(7) 0.1340(4) 0.062(4) Uani 1 1 d . . .
H44F H -0.2895 0.6127 0.1110 0.074 Uiso 1 1 calc R . .
C45F C -0.2334(7) 0.5409(6) 0.1375(4) 0.056(4) Uani 1 1 d . . .
H45F H -0.2046 0.5277 0.1165 0.067 Uiso 1 1 calc R . .
C46F C -0.2236(6) 0.5087(5) 0.1713(4) 0.049(3) Uani 1 1 d . . .
H46F H -0.1885 0.4738 0.1732 0.059 Uiso 1 1 calc R . .
P07 P 0.41375(13) 0.89462(13) 0.05792(8) 0.0345(7) Uani 1 1 d . . .
C11G C 0.3889(5) 0.9236(5) 0.0135(3) 0.041(3) Uani 1 1 d . . .
C12G C 0.4159(6) 0.8927(5) -0.0178(3) 0.049(3) Uani 1 1 d . . .
H12G H 0.4462 0.8548 -0.0153 0.058 Uiso 1 1 calc R . .
C13G C 0.3994(8) 0.9161(6) -0.0521(4) 0.074(5) Uani 1 1 d . . .
H13G H 0.4173 0.8945 -0.0734 0.089 Uiso 1 1 calc R . .
C14G C 0.3570(8) 0.9708(7) -0.0557(4) 0.074(5) Uani 1 1 d . . .
H14G H 0.3465 0.9875 -0.0797 0.088 Uiso 1 1 calc R . .
C15G C 0.3287(7) 1.0029(6) -0.0243(4) 0.065(4) Uani 1 1 d . . .
H15G H 0.2990 1.0409 -0.0271 0.078 Uiso 1 1 calc R . .
C16G C 0.3440(6) 0.9791(6) 0.0099(4) 0.056(4) Uani 1 1 d . . .
H16G H 0.3243 1.0000 0.0313 0.067 Uiso 1 1 calc R . .
C21G C 0.4538(5) 0.8202(5) 0.0566(3) 0.038(3) Uani 1 1 d . . .
C22G C 0.4244(6) 0.7874(6) 0.0589(4) 0.066(4) Uani 1 1 d . . .
H22G H 0.3820 0.8047 0.0629 0.079 Uiso 1 1 calc R . .
C23G C 0.4560(6) 0.7299(6) 0.0556(4) 0.061(4) Uani 1 1 d . . .
H23G H 0.4349 0.7081 0.0575 0.074 Uiso 1 1 calc R . .
C24G C 0.5150(6) 0.7045(5) 0.0497(3) 0.048(3) Uani 1 1 d . . .
H24G H 0.5360 0.6648 0.0479 0.058 Uiso 1 1 calc R . .
C25G C 0.5458(6) 0.7355(5) 0.0464(4) 0.055(4) Uani 1 1 d . . .
H25G H 0.5882 0.7171 0.0417 0.066 Uiso 1 1 calc R . .
C26G C 0.5165(6) 0.7930(5) 0.0497(4) 0.048(3) Uani 1 1 d . . .
H26G H 0.5384 0.8141 0.0473 0.057 Uiso 1 1 calc R . .
C31G C 0.4628(5) 0.9216(5) 0.0681(3) 0.039(3) Uani 1 1 d . . .
C32G C 0.4641(5) 0.9687(5) 0.0490(3) 0.043(3) Uani 1 1 d . . .
H32G H 0.4384 0.9877 0.0300 0.051 Uiso 1 1 calc R . .
C33G C 0.5023(5) 0.9885(5) 0.0570(4) 0.044(3) Uani 1 1 d . . .
H33G H 0.5037 1.0204 0.0434 0.053 Uiso 1 1 calc R . .
C34G C 0.5383(6) 0.9614(6) 0.0852(4) 0.054(4) Uani 1 1 d . . .
H34G H 0.5648 0.9748 0.0909 0.064 Uiso 1 1 calc R . .
C35G C 0.5367(6) 0.9152(5) 0.1052(4) 0.047(3) Uani 1 1 d . . .
H35G H 0.5622 0.8968 0.1244 0.056 Uiso 1 1 calc R . .
C36G C 0.4989(6) 0.8959(5) 0.0977(4) 0.048(3) Uani 1 1 d . . .
H36G H 0.4966 0.8650 0.1123 0.057 Uiso 1 1 calc R . .
C41G C 0.3497(5) 0.9168(5) 0.0910(3) 0.036(3) Uani 1 1 d . . .
C42G C 0.3017(5) 0.9083(5) 0.0849(4) 0.050(3) Uani 1 1 d . . .
H42G H 0.3035 0.8908 0.0632 0.060 Uiso 1 1 calc R . .
C43G C 0.2515(6) 0.9251(6) 0.1101(4) 0.058(4) Uani 1 1 d . . .
H43G H 0.2182 0.9206 0.1052 0.070 Uiso 1 1 calc R . .
C44G C 0.2493(6) 0.9484(5) 0.1425(4) 0.051(3) Uani 1 1 d . . .
H44G H 0.2154 0.9584 0.1605 0.062 Uiso 1 1 calc R . .
C45G C 0.2965(5) 0.9568(5) 0.1485(3) 0.040(3) Uani 1 1 d . . .
H45G H 0.2948 0.9737 0.1706 0.048 Uiso 1 1 calc R . .
C46G C 0.3467(5) 0.9411(4) 0.1229(3) 0.034(3) Uani 1 1 d . . .
H46G H 0.3792 0.9473 0.1274 0.041 Uiso 1 1 calc R . .
P08 P 0.37397(14) 0.51761(13) -0.08602(8) 0.0364(7) Uani 1 1 d . . .
C11H C 0.3037(5) 0.5621(5) -0.1032(3) 0.042(3) Uani 1 1 d . . .
C12H C 0.3014(6) 0.5825(5) -0.1400(3) 0.045(3) Uani 1 1 d . . .
H12H H 0.3371 0.5715 -0.1565 0.054 Uiso 1 1 calc R . .
C13H C 0.2481(6) 0.6182(6) -0.1524(4) 0.055(4) Uani 1 1 d . . .
H13H H 0.2467 0.6321 -0.1776 0.066 Uiso 1 1 calc R . .
C14H C 0.1970(7) 0.6345(6) -0.1296(4) 0.065(4) Uani 1 1 d . . .
H14H H 0.1600 0.6597 -0.1388 0.078 Uiso 1 1 calc R . .
C15H C 0.1984(7) 0.6149(7) -0.0931(4) 0.078(5) Uani 1 1 d . . .
H15H H 0.1620 0.6260 -0.0773 0.094 Uiso 1 1 calc R . .
C16H C 0.2512(6) 0.5796(6) -0.0793(4) 0.061(4) Uani 1 1 d . . .
H16H H 0.2521 0.5671 -0.0538 0.073 Uiso 1 1 calc R . .
C21H C 0.4249(5) 0.4748(5) -0.1224(3) 0.034(3) Uani 1 1 d . . .
C22H C 0.4576(6) 0.4957(5) -0.1474(3) 0.049(3) Uiso 1 1 d . . .
H22H H 0.4562 0.5307 -0.1435 0.058 Uiso 1 1 calc R . .
C23H C 0.4926(6) 0.4657(6) -0.1783(4) 0.057(4) Uani 1 1 d . . .
H23H H 0.5151 0.4800 -0.1954 0.069 Uiso 1 1 calc R . .
C24H C 0.4939(6) 0.4154(6) -0.1834(3) 0.051(4) Uani 1 1 d . . .
H24H H 0.5170 0.3947 -0.2044 0.062 Uiso 1 1 calc R . .
C25H C 0.4619(6) 0.3946(6) -0.1582(4) 0.057(4) Uani 1 1 d . . .
H25H H 0.4639 0.3590 -0.1615 0.068 Uiso 1 1 calc R . .
C26H C 0.4265(5) 0.4253(5) -0.1279(3) 0.039(3) Uani 1 1 d . . .
H26H H 0.4035 0.4113 -0.1110 0.046 Uiso 1 1 calc R . .
C31H C 0.4030(5) 0.5605(5) -0.0707(3) 0.038(3) Uani 1 1 d . . .
C32H C 0.3647(6) 0.6150(5) -0.0627(3) 0.043(3) Uani 1 1 d . . .
H32H H 0.3233 0.6306 -0.0655 0.052 Uiso 1 1 calc R . .
C33H C 0.3888(7) 0.6477(6) -0.0498(3) 0.053(4) Uani 1 1 d . . .
H33H H 0.3629 0.6858 -0.0442 0.064 Uiso 1 1 calc R . .
C34H C 0.4480(7) 0.6256(6) -0.0455(3) 0.050(3) Uani 1 1 d . . .
H34H H 0.4630 0.6480 -0.0365 0.060 Uiso 1 1 calc R . .
C35H C 0.4862(7) 0.5705(7) -0.0541(4) 0.059(4) Uani 1 1 d . . .
H35H H 0.5278 0.5554 -0.0519 0.071 Uiso 1 1 calc R . .
C36H C 0.4638(6) 0.5373(6) -0.0659(3) 0.050(3) Uani 1 1 d . . .
H36H H 0.4897 0.4989 -0.0707 0.060 Uiso 1 1 calc R . .
C41H C 0.3648(5) 0.4728(5) -0.0486(3) 0.037(3) Uani 1 1 d . . .
C42H C 0.3272(5) 0.4489(5) -0.0501(3) 0.045(3) Uani 1 1 d . . .
H42H H 0.3041 0.4590 -0.0706 0.054 Uiso 1 1 calc R . .
C43H C 0.3224(6) 0.4109(5) -0.0226(4) 0.054(4) Uani 1 1 d . . .
H43H H 0.2964 0.3947 -0.0239 0.065 Uiso 1 1 calc R . .
C44H C 0.3558(6) 0.3969(5) 0.0067(3) 0.048(3) Uani 1 1 d . . .
H44H H 0.3534 0.3701 0.0255 0.058 Uiso 1 1 calc R . .
C45H C 0.3923(5) 0.4205(5) 0.0096(3) 0.040(3) Uani 1 1 d . . .
H45H H 0.4144 0.4107 0.0305 0.048 Uiso 1 1 calc R . .
C46H C 0.3969(5) 0.4580(5) -0.0174(3) 0.041(3) Uani 1 1 d . . .
H46H H 0.4223 0.4745 -0.0152 0.049 Uiso 1 1 calc R . .
P09 P -0.44880(17) 1.00136(15) 0.26283(12) 0.0573(10) Uani 1 1 d . . .
C11I C -0.5034(6) 1.0314(6) 0.3003(4) 0.057(4) Uani 1 1 d . . .
C12I C -0.5522(6) 1.0198(6) 0.3077(4) 0.062(4) Uani 1 1 d . . .
H12I H -0.5545 0.9926 0.2942 0.074 Uiso 1 1 calc R . .
C13I C -0.5976(7) 1.0485(6) 0.3350(5) 0.074(5) Uani 1 1 d . . .
H13I H -0.6320 1.0423 0.3394 0.088 Uiso 1 1 calc R . .
C14I C -0.5930(8) 1.0851(7) 0.3554(5) 0.084(5) Uani 1 1 d . . .
H14I H -0.6235 1.1029 0.3748 0.100 Uiso 1 1 calc R . .
C15I C -0.5461(8) 1.0969(6) 0.3489(4) 0.079(5) Uani 1 1 d . . .
H15I H -0.5445 1.1237 0.3630 0.095 Uiso 1 1 calc R . .
C16I C -0.5006(7) 1.0699(6) 0.3217(4) 0.070(4) Uani 1 1 d . . .
H16I H -0.4671 1.0776 0.3175 0.084 Uiso 1 1 calc R . .
C21I C -0.4381(5) 0.9313(6) 0.2582(4) 0.047(3) Uani 1 1 d . . .
C22I C -0.4260(6) 0.8944(6) 0.2875(4) 0.056(4) Uani 1 1 d . . .
H22I H -0.4254 0.9062 0.3111 0.068 Uiso 1 1 calc R . .
C23I C -0.4143(6) 0.8393(6) 0.2842(5) 0.065(4) Uani 1 1 d . . .
H23I H -0.4051 0.8133 0.3052 0.078 Uiso 1 1 calc R . .
C24I C -0.4160(6) 0.8220(6) 0.2504(5) 0.059(4) Uani 1 1 d . . .
H24I H -0.4076 0.7841 0.2481 0.071 Uiso 1 1 calc R . .
C25I C -0.4297(6) 0.8596(6) 0.2200(4) 0.055(4) Uani 1 1 d . . .
H25I H -0.4318 0.8482 0.1968 0.067 Uiso 1 1 calc R . .
C26I C -0.4403(5) 0.9140(5) 0.2238(4) 0.055(4) Uani 1 1 d . . .
H26I H -0.4492 0.9402 0.2028 0.066 Uiso 1 1 calc R . .
C31I C -0.4744(6) 1.0430(6) 0.2210(4) 0.056(4) Uani 1 1 d . . .
C32I C -0.5307(7) 1.0887(6) 0.2218(4) 0.061(4) Uani 1 1 d . . .
H32I H -0.5560 1.0976 0.2445 0.073 Uiso 1 1 calc R . .
C33I C -0.5496(7) 1.1206(6) 0.1904(5) 0.063(4) Uani 1 1 d . . .
H33I H -0.5890 1.1508 0.1912 0.076 Uiso 1 1 calc R . .
C34I C -0.5141(8) 1.1110(7) 0.1575(5) 0.074(5) Uani 1 1 d . . .
H34I H -0.5271 1.1352 0.1359 0.089 Uiso 1 1 calc R . .
C35I C -0.4583(9) 1.0648(8) 0.1567(5) 0.084(5) Uani 1 1 d . . .
H35I H -0.4335 1.0559 0.1338 0.100 Uiso 1 1 calc R . .
C36I C -0.4373(8) 1.0307(7) 0.1890(5) 0.079(5) Uani 1 1 d . . .
H36I H -0.3983 0.9999 0.1884 0.095 Uiso 1 1 calc R . .
C41I C -0.3798(7) 0.9998(6) 0.2722(5) 0.068(4) Uani 1 1 d . . .
C42I C -0.3585(8) 0.9739(8) 0.3049(7) 0.095(6) Uani 1 1 d . . .
H42I H -0.3804 0.9586 0.3217 0.114 Uiso 1 1 calc R . .
C43I C -0.3045(10) 0.9691(8) 0.3143(7) 0.107(7) Uani 1 1 d . . .
H43I H -0.2885 0.9515 0.3371 0.129 Uiso 1 1 calc R . .
C44I C -0.2775(12) 0.9915(11) 0.2883(8) 0.127(9) Uani 1 1 d U . .
H44I H -0.2402 0.9874 0.2938 0.152 Uiso 1 1 calc R . .
C45I C -0.2942(9) 1.0172(9) 0.2575(7) 0.118(8) Uani 1 1 d . . .
H45I H -0.2712 1.0317 0.2411 0.141 Uiso 1 1 calc R . .
C46I C -0.3499(8) 1.0229(8) 0.2491(6) 0.094(6) Uani 1 1 d . . .
H46I H -0.3660 1.0432 0.2269 0.113 Uiso 1 1 calc R . .
Cl1 Cl 0.56148(16) 0.76373(15) 0.15162(10) 0.0605(9) Uiso 1 1 d . . .
O1W O -0.1482(5) 0.2775(5) 0.2110(3) 0.092(4) Uiso 1 1 d . . .
O2W O -0.1454(5) 0.2628(5) 0.2881(3) 0.098(4) Uiso 1 1 d . . .
O3W O -0.3198(5) 0.7122(5) -0.0325(3) 0.093(4) Uiso 1 1 d . . .
O4W O -0.2136(6) 0.7189(5) 0.3784(4) 0.111(4) Uiso 1 1 d . . .
O5W O -0.0344(6) 0.2269(6) 0.3108(4) 0.118(4) Uiso 1 1 d . . .
O6W O 0.5872(6) 0.7518(6) 0.3823(4) 0.115(4) Uiso 1 1 d . . .
O7W O 0.6113(6) 0.1539(6) 0.1359(4) 0.125(5) Uiso 1 1 d . . .
O8W O -0.3540(6) 0.7882(6) 0.0831(4) 0.117(4) Uiso 1 1 d . . .
O9W O -0.2168(6) 0.2374(6) 0.1831(4) 0.124(5) Uiso 1 1 d . . .
O10W O 0.6370(7) 0.2149(6) 0.0369(4) 0.133(5) Uiso 1 1 d . . .
O11W O 0.1361(6) 0.8814(6) 0.1369(4) 0.127(5) Uiso 1 1 d . . .
O12W O 0.3223(6) 0.7913(6) -0.1052(4) 0.119(5) Uiso 1 1 d . . .
O13W O 0.2649(7) 0.7911(7) 0.5026(4) 0.144(6) Uiso 1 1 d . . .
O14W O 0.1886(7) 0.0448(6) 0.2144(4) 0.134(5) Uiso 1 1 d . . .
O15W O -0.2350(7) 0.6231(6) -0.0681(4) 0.131(5) Uiso 1 1 d . . .
O16W O 0.1220(7) 0.8548(7) -0.0852(4) 0.125(5) Uiso 1 1 d . . .
O17W O -0.2950(8) 1.0443(7) 0.1352(5) 0.159(6) Uiso 1 1 d . . .
O18W O 0.1411(7) 0.6898(7) 0.5966(4) 0.142(5) Uiso 1 1 d . . .
O19W O 0.0584(7) 0.6880(6) 0.0548(4) 0.138(5) Uiso 1 1 d . . .
O20W O 0.0205(8) 0.7970(7) 0.0709(5) 0.158(6) Uiso 1 1 d . . .
O21W O 0.1063(8) 0.7721(7) 0.2287(5) 0.161(6) Uiso 1 1 d . . .
O22W O -0.2857(7) 0.6727(7) 0.4079(5) 0.148(6) Uiso 1 1 d . . .
O23W O 0.2800(8) 0.7202(8) -0.1202(5) 0.167(7) Uiso 1 1 d . . .
O24W O 0.3374(7) 0.3986(7) 0.4613(5) 0.150(6) Uiso 1 1 d . . .
O25W O -0.1108(7) 0.8123(7) 0.5315(5) 0.149(6) Uiso 1 1 d . . .
O26W O -0.0109(10) 1.0156(10) 0.2733(6) 0.223(9) Uiso 1 1 d . . .
O27W O 0.5638(10) 0.2458(9) 0.3703(6) 0.154(8) Uiso 0.75 1 d P . .
O28W O 0.2052(8) 0.6555(8) 0.5306(5) 0.125(6) Uiso 0.75 1 d P . .
O29W O 0.2594(9) 0.0992(9) 0.4010(6) 0.138(7) Uiso 0.75 1 d P . .
O30W O -0.0340(9) 0.8560(9) 0.1339(6) 0.144(7) Uiso 0.75 1 d P . .
O31W O 0.1676(9) 0.1907(8) 0.0243(5) 0.128(6) Uiso 0.75 1 d P . .
O32W O -0.1937(9) 0.7992(8) 0.0526(5) 0.131(7) Uiso 0.75 1 d P . .
O33W O 0.4635(10) 0.3763(10) 0.4422(6) 0.160(8) Uiso 0.75 1 d P . .
O34W O 0.3830(10) 0.1142(10) 0.4531(6) 0.158(8) Uiso 0.75 1 d P . .
O35W O 0.0841(11) 0.8472(10) 0.0415(7) 0.166(9) Uiso 0.75 1 d P . .
O36W O 0.0339(9) 0.7088(8) 0.6334(6) 0.134(7) Uiso 0.75 1 d P . .
O37W O 0.0623(9) 0.2099(9) 0.4016(6) 0.117(7) Uiso 0.67 1 d P . .
O38W O 0.0476(8) 0.2710(8) 0.0408(5) 0.102(6) Uiso 0.67 1 d P . .
O39W O 0.1593(11) 0.8626(11) 0.3301(7) 0.155(9) Uiso 0.67 1 d P . .
O40W O -0.0740(10) 0.8360(10) 0.0336(6) 0.140(8) Uiso 0.67 1 d P . .
O41W O 0.1721(12) 0.7168(11) 0.4322(7) 0.166(10) Uiso 0.67 1 d P . .
O42W O 0.2046(11) 0.0743(10) 0.0355(7) 0.149(9) Uiso 0.67 1 d P . .
O43W O 0.5778(12) 0.1460(11) 0.3394(8) 0.118(9) Uiso 0.50 1 d P . .
O44W O 0.0125(11) 0.1591(10) 0.2074(7) 0.103(8) Uiso 0.50 1 d P . .
O45W O 0.3381(13) -0.0107(12) 0.4157(8) 0.127(10) Uiso 0.50 1 d P . .
O46W O -0.1810(12) 0.1803(11) 0.2903(7) 0.114(9) Uiso 0.50 1 d P . .
O47W O 0.2059(12) 0.9490(12) 0.0010(8) 0.120(9) Uiso 0.50 1 d P . .
O48W O -0.1521(12) 0.6645(12) -0.0873(8) 0.119(9) Uiso 0.50 1 d P . .
O49W O 0.2184(14) 0.7011(13) -0.0248(9) 0.145(11) Uiso 0.50 1 d P . .
O50W O 0.1600(14) 0.8108(13) 0.3936(9) 0.143(11) Uiso 0.50 1 d P . .
O51W O 0.2089(12) 0.2632(11) 0.0404(7) 0.115(9) Uiso 0.50 1 d P . .
O52W O 0.2173(14) -0.0295(13) 0.2777(9) 0.141(11) Uiso 0.50 1 d P . .
O53W O 0.1194(15) 0.7121(15) -0.0229(10) 0.161(13) Uiso 0.50 1 d P . .
O54W O 0.0909(11) 0.0447(11) 0.1879(7) 0.106(8) Uiso 0.50 1 d P . .
O55W O 0.6814(13) 0.2372(12) 0.3494(8) 0.128(10) Uiso 0.50 1 d P . .
O56W O -0.2276(12) 0.8339(12) 0.4683(8) 0.119(9) Uiso 0.50 1 d P . .
O57W O 0.7489(13) 0.0925(12) 0.3317(8) 0.127(10) Uiso 0.50 1 d P . .
O58W O 0.5025(15) 0.8792(14) 0.3865(9) 0.155(12) Uiso 0.50 1 d P . .
O59W O -0.1801(14) 0.9085(13) 0.0530(9) 0.142(11) Uiso 0.50 1 d P . .
O60W O 0.5523(15) 0.6965(14) 0.4485(9) 0.154(12) Uiso 0.50 1 d P . .
O61W O 0.1555(18) 0.0287(16) 0.0509(11) 0.175(14) Uiso 0.50 1 d P . .
O62W O 0.2318(15) 0.0563(14) 0.3365(9) 0.154(12) Uiso 0.50 1 d P . .
O63W O 0.1601(15) 0.1274(14) 0.3679(9) 0.153(12) Uiso 0.50 1 d P . .
O64W O 0.0718(17) 0.7575(16) 0.4819(11) 0.180(14) Uiso 0.50 1 d P . .
O65W O -0.0728(16) 0.1269(15) 0.2381(10) 0.172(14) Uiso 0.50 1 d P . .
O66W O 0.1075(16) 0.0491(15) 0.3169(10) 0.173(14) Uiso 0.50 1 d P . .
O67W O 0.3535(14) 0.7996(13) 0.5291(9) 0.141(11) Uiso 0.50 1 d P . .
O68W O -0.0456(17) 0.2503(16) 0.0825(11) 0.185(15) Uiso 0.50 1 d P . .
O69W O 0.1843(15) 0.8539(14) -0.0543(9) 0.151(12) Uiso 0.50 1 d P . .
O70W O 0.1919(18) 0.7476(17) -0.0783(11) 0.187(15) Uiso 0.50 1 d P . .
O71W O 0.8446(19) -0.0979(18) 0.1519(12) 0.200(16) Uiso 0.50 1 d P . .
O72W O 0.3410(19) 0.2339(18) 0.5146(12) 0.199(16) Uiso 0.50 1 d P . .
O73W O -0.1948(18) 0.9021(17) 0.3692(11) 0.189(15) Uiso 0.50 1 d P . .
O74W O -0.3254(16) 0.9334(15) 0.4802(10) 0.172(14) Uiso 0.50 1 d P . .
Yb1 Yb -0.06766(15) 0.52930(14) 0.00396(9) 0.0420(8) Uiso 0.17 1 d P . 1
O75W O -0.0524(9) 0.4504(8) -0.0272(6) 0.072(6) Uiso 0.50 1 d P G 1
O76W O -0.1167(10) 0.4789(9) 0.0420(6) 0.085(7) Uiso 0.50 1 d P H 1
O77W O -0.1640(10) 0.5569(9) -0.0172(6) 0.077(6) Uiso 0.50 1 d P I 1
O78W O -0.0890(13) 0.6146(13) -0.0328(8) 0.134(10) Uiso 0.50 1 d P J 1
O79W O -0.0085(14) 0.5398(13) -0.0396(8) 0.115(10) Uiso 0.50 1 d P . 1
Yb2 Yb 0.4373(4) 0.5497(4) 0.4804(2) 0.053(2) Uiso 0.08 1 d P . 1
O80W O 0.5410(17) 0.5166(15) 0.4745(10) 0.171(13) Uiso 0.50 1 d P . 1
O81W O 0.4024(19) 0.4766(19) 0.4806(12) 0.204(17) Uiso 0.50 1 d P K 1
O82W O 0.3584(14) 0.5766(14) 0.4515(9) 0.138(11) Uiso 0.50 1 d P L 1
O83W O 0.4950(8) 0.4720(8) 0.4287(5) 0.066(5) Uiso 0.50 1 d P M 1
Yb3 Yb 0.9014(4) 0.1017(4) 0.0830(2) 0.062(2) Uiso 0.08 1 d P . 1
O84W O 0.0371(8) 0.0487(8) 0.3620(6) 0.060(5) Uiso 0.50 1 d P N 1
O85W O -0.2912(8) 0.6913(8) 0.0436(5) 0.064(5) Uiso 0.50 1 d P O 1
O86W O -0.0182(8) 0.2345(8) 0.1907(5) 0.062(5) Uiso 0.50 1 d P P 1
O87W O -0.0268(12) 0.6667(13) 0.0271(8) 0.114(9) Uiso 0.50 1 d P Q 1
O88W O 0.3029(12) 0.3190(11) 0.5042(8) 0.114(9) Uiso 0.50 1 d P R 1
O89W O 0.0912(12) 1.0041(12) 0.1219(8) 0.122(9) Uiso 0.50 1 d P S 1
O90W O -0.2684(12) 1.0891(12) 0.0604(8) 0.117(9) Uiso 0.50 1 d P T 1
O91W O 0.2040(11) 0.6953(11) 0.6492(7) 0.096(7) Uiso 0.50 1 d P U 1
Yb1' Yb -0.0258(4) 0.5285(3) 0.0088(2) 0.0564(19) Uiso 0.08 1 d P . 2
O75' O -0.0032(9) 0.4380(8) -0.0177(5) 0.068(5) Uiso 0.50 1 d P . 2
O76' O -0.1214(14) 0.5638(12) -0.0149(8) 0.123(9) Uiso 0.50 1 d P V 2
O77' O 0.0271(19) 0.5078(17) -0.0448(11) 0.166(15) Uiso 0.50 1 d P . 2
Yb2' Yb 0.4571(5) 0.5155(4) 0.4782(3) 0.058(2) Uiso 0.08 1 d P . 2
O78' O 0.5310(8) 0.4723(8) 0.5161(4) 0.032(4) Uiso 0.50 1 d P . 2
O79' O 0.3416(12) 0.6113(11) 0.5286(7) 0.113(9) Uiso 0.50 1 d P W 2
O80' O 0.3739(10) 0.5436(11) 0.4731(7) 0.087(7) Uiso 0.50 1 d P X 2
Yb3' Yb 0.9051(4) 0.0514(4) 0.0741(3) 0.076(3) Uiso 0.08 1 d P . 2
O81' O 0.0217(9) 0.0382(8) 0.3237(6) 0.075(6) Uiso 0.50 1 d P Y 2
O82' O 0.0487(9) 0.0565(8) 0.3833(6) 0.070(6) Uiso 0.50 1 d P Z 2
O83' O -0.0528(10) 0.2412(9) 0.1598(6) 0.084(6) Uiso 0.50 1 d P A 2
O84' O -0.0434(14) 0.7121(14) 0.0320(8) 0.131(10) Uiso 0.50 1 d P B 2
O85' O 0.1047(14) 1.0409(13) 0.0792(9) 0.138(11) Uiso 0.50 1 d P . 2
O86' O 0.3367(16) 0.3340(15) 0.5259(10) 0.160(12) Uiso 0.50 1 d P C 2
O87' O -0.2912(13) 0.7260(13) 0.0237(8) 0.122(9) Uiso 0.50 1 d P D 2
O88' O -0.2140(17) 1.0173(16) 0.0733(10) 0.174(14) Uiso 0.50 1 d P E 2
O89' O 0.2035(16) 0.6493(16) 0.6593(10) 0.162(13) Uiso 0.50 1 d P F 2
Yb4 Yb 0.8613(5) 0.0590(5) 0.1630(3) 0.082(2) Uiso 0.08 1 d P G 3
O90' O 0.8115(15) 0.0013(14) 0.1669(10) 0.160(12) Uiso 0.50 1 d P G 3
O91' O 0.7571(14) 0.1159(14) 0.1615(9) 0.148(11) Uiso 0.50 1 d P G 3
O92' O 0.8198(13) 0.0755(12) 0.2176(8) 0.132(10) Uiso 0.50 1 d P G 3
O93' O 0.9533(13) 0.0387(12) 0.1243(8) 0.133(10) Uiso 0.50 1 d P G 3
O94' O 0.8576(17) 0.1430(16) 0.1495(11) 0.185(15) Uiso 0.50 1 d P G 3
Yb4' Yb 0.8555(5) 0.0612(5) 0.1457(3) 0.082(2) Uiso 0.08 1 d P H 4

loop_
_atom_site_aniso_label
_atom_site_aniso_U_11
_atom_site_aniso_U_22
_atom_site_aniso_U_33
_atom_site_aniso_U_23
_atom_site_aniso_U_13
_atom_site_aniso_U_12
O11 0.036(5) 0.036(5) 0.041(5) 0.003(4) -0.002(4) -0.008(4)
C111 0.024(4) 0.031(4) 0.034(4) 0.000(4) -0.001(3) -0.008(3)
C112 0.019(6) 0.037(7) 0.068(9) -0.007(7) 0.001(6) -0.001(6)
C113 0.024(7) 0.031(8) 0.109(14) 0.014(8) -0.002(8) -0.001(6)
C114 0.019(7) 0.058(10) 0.074(11) 0.012(8) -0.001(7) 0.002(7)
C115 0.021(6) 0.055(9) 0.050(8) 0.005(7) 0.002(6) -0.003(6)
C116 0.019(6) 0.043(7) 0.043(8) -0.005(6) 0.003(5) -0.002(6)
S11 0.076(3) 0.070(3) 0.084(3) 0.026(2) 0.008(2) -0.011(2)
C11 0.029(7) 0.063(10) 0.083(11) -0.018(8) -0.009(7) -0.008(7)
O12 0.063(7) 0.070(7) 0.070(7) -0.008(5) -0.009(5) -0.030(6)
C121 0.043(8) 0.045(8) 0.055(9) -0.015(7) -0.001(7) -0.012(7)
C122 0.049(9) 0.046(8) 0.059(9) -0.019(7) -0.017(7) -0.004(7)
C123 0.046(9) 0.078(12) 0.062(10) -0.002(9) -0.015(8) -0.010(9)
C124 0.050(10) 0.075(11) 0.090(12) -0.005(10) -0.009(9) -0.022(9)
C125 0.038(8) 0.050(9) 0.088(12) 0.006(8) -0.014(8) -0.012(7)
C126 0.044(8) 0.049(9) 0.061(9) -0.019(7) -0.005(7) -0.001(7)
S12 0.079(3) 0.133(4) 0.115(4) 0.026(3) -0.014(3) -0.046(3)
C12 0.056(9) 0.050(9) 0.063(10) -0.012(7) -0.022(8) -0.001(7)
O13 0.053(6) 0.046(5) 0.061(6) -0.015(4) -0.018(4) -0.024(5)
C131 0.037(7) 0.041(7) 0.050(8) -0.014(6) -0.005(6) -0.018(6)
C132 0.033(7) 0.040(7) 0.054(8) -0.013(6) 0.004(6) -0.021(6)
C133 0.042(8) 0.055(9) 0.045(8) -0.020(7) 0.001(6) -0.026(7)
C134 0.047(8) 0.046(8) 0.063(10) -0.018(7) -0.001(7) -0.018(7)
C135 0.038(8) 0.036(8) 0.068(10) -0.001(7) -0.012(7) -0.006(6)
C136 0.046(8) 0.045(8) 0.054(9) -0.006(7) -0.006(7) -0.019(7)
S13 0.083(3) 0.055(2) 0.072(2) -0.0231(19) 0.004(2) -0.029(2)
C13 0.046(8) 0.050(8) 0.044(8) -0.008(6) 0.000(6) -0.032(7)
O14 0.036(5) 0.045(5) 0.055(5) -0.005(4) -0.013(4) -0.019(4)
C141 0.041(7) 0.037(7) 0.043(7) 0.003(6) -0.011(6) -0.026(6)
C142 0.034(7) 0.040(7) 0.037(7) -0.002(6) -0.003(5) -0.019(6)
C143 0.034(7) 0.051(8) 0.041(7) 0.005(6) -0.011(6) -0.023(6)
C144 0.041(8) 0.063(9) 0.037(7) -0.006(6) -0.001(6) -0.032(7)
C145 0.062(9) 0.039(7) 0.038(7) 0.000(6) -0.005(6) -0.032(7)
C146 0.047(8) 0.044(7) 0.037(7) 0.001(6) -0.006(6) -0.030(6)
S14 0.062(2) 0.088(3) 0.048(2) -0.0160(18) -0.0064(16) -0.047(2)
C14 0.020(6) 0.060(8) 0.038(7) -0.005(6) -0.003(5) -0.018(6)
O15 0.041(5) 0.035(5) 0.052(5) 0.000(4) -0.013(4) -0.015(4)
C151 0.029(7) 0.034(7) 0.039(7) 0.000(6) 0.003(5) -0.009(6)
C152 0.034(7) 0.031(7) 0.046(8) -0.016(6) 0.005(6) -0.007(6)
C153 0.043(8) 0.035(7) 0.049(8) -0.008(6) 0.014(6) -0.010(6)
C154 0.042(8) 0.049(8) 0.041(8) -0.011(6) 0.012(6) -0.023(7)
C155 0.036(7) 0.053(8) 0.034(7) -0.019(6) 0.001(6) -0.011(6)
C156 0.037(7) 0.038(7) 0.036(7) -0.005(6) 0.003(6) -0.011(6)
S15 0.057(2) 0.054(2) 0.053(2) 0.0049(17) 0.0014(17) -0.0144(17)
C15 0.043(8) 0.034(7) 0.055(8) -0.007(6) 0.007(6) -0.018(6)
O16 0.040(5) 0.034(5) 0.050(5) -0.006(4) -0.008(4) -0.019(4)
C161 0.021(6) 0.031(7) 0.052(8) -0.011(6) -0.010(5) -0.012(5)
C162 0.019(6) 0.034(7) 0.055(8) 0.001(6) -0.010(5) -0.011(5)
C163 0.026(6) 0.036(7) 0.053(8) 0.001(6) -0.003(6) -0.014(6)
C164 0.035(7) 0.036(7) 0.058(9) -0.007(6) -0.005(6) -0.017(6)
C165 0.038(7) 0.049(8) 0.045(8) -0.004(6) -0.001(6) -0.024(6)
C166 0.032(7) 0.036(7) 0.052(8) -0.007(6) -0.003(6) -0.016(6)
S16 0.060(2) 0.0450(19) 0.065(2) -0.0163(16) 0.0061(17) -0.0294(17)
C16 0.018(6) 0.038(7) 0.044(7) -0.009(6) 0.003(5) -0.008(5)
O17 0.039(5) 0.028(4) 0.057(5) -0.005(4) -0.013(4) -0.014(4)
C171 0.026(6) 0.029(6) 0.045(7) -0.001(5) -0.004(5) -0.013(5)
C172 0.027(6) 0.024(6) 0.042(7) -0.007(5) -0.006(5) -0.005(5)
C173 0.034(7) 0.038(7) 0.046(8) 0.002(6) -0.003(6) -0.013(6)
C174 0.038(7) 0.028(7) 0.043(7) -0.008(6) -0.001(6) -0.005(6)
C175 0.027(7) 0.022(6) 0.054(8) -0.007(6) -0.002(6) 0.002(5)
C176 0.026(6) 0.036(7) 0.044(7) -0.004(6) 0.002(5) -0.018(6)
S17 0.062(2) 0.0446(19) 0.053(2) -0.0103(16) -0.0221(17) -0.0107(17)
C17 0.040(7) 0.042(7) 0.048(8) -0.013(6) -0.011(6) -0.010(6)
O18 0.045(5) 0.042(5) 0.033(5) 0.000(4) -0.007(4) -0.016(4)
C181 0.038(7) 0.032(6) 0.027(6) -0.007(5) -0.007(5) -0.015(6)
C182 0.032(7) 0.025(6) 0.040(7) -0.010(5) -0.004(5) -0.005(5)
C183 0.062(9) 0.032(7) 0.040(8) -0.003(6) -0.016(7) -0.003(7)
C184 0.055(8) 0.032(7) 0.030(7) -0.006(6) 0.000(6) -0.001(7)
C185 0.041(8) 0.040(7) 0.045(8) -0.019(6) 0.008(6) -0.008(6)
C186 0.038(7) 0.026(6) 0.038(7) -0.012(5) -0.008(6) -0.008(6)
S18 0.107(3) 0.077(3) 0.052(2) -0.014(2) 0.012(2) -0.027(2)
C18 0.029(7) 0.050(8) 0.050(8) -0.014(6) -0.006(6) -0.013(6)
O21 0.054(5) 0.032(5) 0.054(5) 0.002(4) -0.009(4) -0.022(4)
C211 0.036(7) 0.033(7) 0.051(8) 0.001(6) -0.011(6) -0.020(6)
C212 0.057(8) 0.044(8) 0.044(8) 0.002(6) -0.017(6) -0.039(7)
C213 0.082(10) 0.060(9) 0.044(8) -0.004(7) -0.022(7) -0.053(9)
C214 0.065(9) 0.038(8) 0.048(8) -0.003(6) -0.006(7) -0.030(7)
C215 0.056(8) 0.036(7) 0.044(8) 0.002(6) -0.004(6) -0.028(7)
C216 0.039(7) 0.039(7) 0.048(8) 0.008(6) -0.009(6) -0.027(6)
S21 0.109(3) 0.064(2) 0.068(2) -0.013(2) 0.001(2) -0.042(2)
C21 0.061(9) 0.044(8) 0.054(8) 0.005(6) -0.027(7) -0.037(7)
O22 0.066(6) 0.047(5) 0.032(5) 0.000(4) -0.002(4) -0.030(5)
C221 0.050(8) 0.036(7) 0.028(7) 0.005(5) -0.011(6) -0.020(6)
C222 0.054(8) 0.033(7) 0.041(7) 0.005(6) -0.020(6) -0.025(6)
C223 0.088(11) 0.046(8) 0.032(7) 0.002(6) -0.007(7) -0.041(8)
C224 0.127(14) 0.044(8) 0.032(8) 0.002(6) -0.008(8) -0.048(9)
C225 0.110(13) 0.060(9) 0.030(8) 0.000(7) -0.013(8) -0.050(9)
C226 0.056(8) 0.051(8) 0.041(8) 0.009(6) -0.024(6) -0.033(7)
S22 0.174(4) 0.096(3) 0.070(3) -0.013(2) 0.010(3) -0.062(3)
C22 0.065(9) 0.041(7) 0.036(7) 0.009(6) -0.021(6) -0.032(7)
O23 0.042(5) 0.037(5) 0.046(5) 0.003(4) -0.021(4) -0.019(4)
C231 0.033(6) 0.043(7) 0.025(6) 0.003(5) -0.002(5) -0.020(6)
C232 0.051(8) 0.043(7) 0.026(6) 0.004(5) -0.005(6) -0.030(6)
C233 0.089(11) 0.041(8) 0.042(8) 0.015(6) -0.028(7) -0.039(8)
C234 0.073(10) 0.047(8) 0.042(8) 0.012(6) -0.029(7) -0.032(8)
C235 0.054(8) 0.050(8) 0.045(8) 0.002(6) -0.015(6) -0.038(7)
C236 0.038(7) 0.037(7) 0.030(6) -0.004(5) -0.005(5) -0.021(6)
S23 0.095(3) 0.078(3) 0.075(3) 0.007(2) -0.046(2) -0.045(2)
C23 0.049(8) 0.048(8) 0.029(7) 0.010(6) -0.014(6) -0.030(7)
O24 0.047(5) 0.034(5) 0.041(5) -0.004(4) -0.012(4) -0.014(4)
C241 0.032(7) 0.036(7) 0.037(7) -0.003(5) -0.015(5) -0.017(6)
C242 0.035(7) 0.041(7) 0.044(8) -0.011(6) -0.001(6) -0.020(6)
C243 0.038(8) 0.060(9) 0.060(9) -0.017(7) -0.006(7) -0.019(7)
C244 0.048(8) 0.053(9) 0.050(9) -0.007(7) -0.014(7) -0.019(7)
C245 0.041(8) 0.045(8) 0.060(9) 0.008(7) -0.026(7) -0.023(7)
C246 0.041(7) 0.033(7) 0.041(7) -0.001(6) -0.011(6) -0.023(6)
S24 0.073(3) 0.094(3) 0.083(3) 0.003(2) -0.022(2) -0.007(2)
C24 0.046(8) 0.037(7) 0.043(8) -0.005(6) -0.010(6) -0.019(6)
O25 0.054(5) 0.030(4) 0.047(5) -0.011(4) -0.012(4) -0.016(4)
C251 0.048(8) 0.041(7) 0.030(7) 0.003(6) -0.011(6) -0.027(7)
C252 0.044(5) 0.037(5) 0.036(5) 0.003(4) -0.004(4) -0.021(4)
C253 0.065(9) 0.044(8) 0.032(7) 0.006(6) -0.013(6) -0.037(8)
C254 0.085(11) 0.042(8) 0.025(7) 0.003(6) 0.000(7) -0.048(8)
C255 0.064(9) 0.037(7) 0.031(7) 0.004(6) 0.002(6) -0.029(7)
C256 0.054(8) 0.034(7) 0.033(7) 0.002(5) -0.005(6) -0.028(7)
S25 0.099(3) 0.050(2) 0.0443(19) -0.0114(16) 0.0021(18) -0.044(2)
C25 0.049(8) 0.054(8) 0.042(7) -0.006(6) -0.009(6) -0.036(7)
O26 0.045(5) 0.053(5) 0.040(5) 0.002(4) -0.014(4) -0.034(4)
C261 0.032(7) 0.046(7) 0.030(7) -0.004(6) -0.006(5) -0.019(6)
C262 0.034(7) 0.037(7) 0.041(7) -0.003(6) -0.008(6) -0.005(6)
C263 0.046(8) 0.044(8) 0.027(7) -0.014(6) -0.010(6) 0.003(7)
C264 0.036(8) 0.073(10) 0.049(9) -0.020(8) -0.009(6) -0.018(8)
C265 0.049(8) 0.049(8) 0.047(8) -0.015(7) -0.004(7) -0.024(7)
C266 0.034(7) 0.050(8) 0.055(8) -0.010(6) -0.013(6) -0.023(6)
S26 0.051(2) 0.093(3) 0.076(3) -0.040(2) -0.0289(19) -0.0078(19)
C26 0.056(9) 0.064(9) 0.031(7) 0.008(6) -0.005(6) -0.026(8)
O27 0.054(6) 0.046(5) 0.083(7) 0.015(5) -0.044(5) -0.026(5)
C271 0.029(7) 0.048(8) 0.072(10) 0.002(7) -0.020(6) -0.023(6)
C272 0.051(8) 0.055(9) 0.072(10) 0.008(7) -0.031(7) -0.034(7)
C273 0.047(8) 0.040(8) 0.062(9) 0.014(7) -0.021(7) -0.021(7)
C274 0.047(8) 0.047(8) 0.038(7) 0.012(6) -0.007(6) -0.030(7)
C275 0.046(8) 0.063(9) 0.038(8) 0.000(7) -0.007(6) -0.024(7)
C276 0.039(7) 0.047(8) 0.044(8) 0.002(6) -0.006(6) -0.023(7)
S27 0.0464(19) 0.053(2) 0.051(2) 0.0061(16) -0.0123(15) -0.0195(16)
C27 0.134(16) 0.042(9) 0.120(15) 0.012(9) -0.094(13) -0.039(10)
O28 0.075(7) 0.044(6) 0.074(7) -0.020(5) -0.024(6) -0.010(5)
C281 0.078(11) 0.044(8) 0.052(9) 0.013(7) -0.042(8) -0.033(8)
C282 0.056(9) 0.041(7) 0.040(7) 0.014(6) -0.023(6) -0.030(7)
C283 0.069(10) 0.049(8) 0.065(10) 0.024(7) -0.032(8) -0.039(8)
C284 0.070(11) 0.070(11) 0.068(10) 0.029(9) -0.025(8) -0.045(9)
C285 0.088(13) 0.059(11) 0.109(14) 0.042(10) -0.068(12) -0.052(10)
C286 0.096(14) 0.051(10) 0.090(13) 0.023(9) -0.064(11) -0.038(10)
S28 0.080(3) 0.105(3) 0.091(3) 0.025(2) -0.021(2) -0.061(2)
C28 0.049(8) 0.032(7) 0.045(8) 0.006(6) -0.014(6) -0.022(6)
P01 0.0261(16) 0.0469(19) 0.0436(19) -0.0047(15) -0.0026(14) -0.0183(15)
C11A 0.013(6) 0.041(7) 0.055(8) -0.006(6) 0.000(5) -0.010(5)
C12A 0.045(8) 0.046(8) 0.053(9) -0.007(7) -0.002(6) -0.028(7)
C13A 0.044(8) 0.051(8) 0.056(9) 0.009(7) -0.009(7) -0.025(7)
C14A 0.046(8) 0.072(10) 0.051(9) 0.009(7) -0.013(7) -0.034(8)
C15A 0.071(10) 0.078(10) 0.048(9) -0.003(8) -0.008(7) -0.058(9)
C16A 0.043(8) 0.054(8) 0.054(9) -0.003(7) -0.002(6) -0.031(7)
C21A 0.034(7) 0.056(9) 0.052(8) -0.005(7) 0.004(6) -0.023(7)
C22A 0.054(9) 0.100(12) 0.045(8) -0.016(8) 0.007(7) -0.049(9)
C23A 0.090(13) 0.084(12) 0.050(9) -0.027(9) 0.021(9) -0.060(11)
C24A 0.097(14) 0.064(11) 0.064(11) -0.027(9) 0.035(10) -0.059(11)
C25A 0.067(11) 0.046(9) 0.084(12) -0.007(8) 0.019(9) -0.028(8)
C26A 0.047(8) 0.048(8) 0.065(9) 0.000(7) -0.005(7) -0.025(7)
C31A 0.020(6) 0.044(7) 0.052(8) -0.004(6) -0.001(6) -0.016(6)
C32A 0.029(7) 0.047(8) 0.055(8) -0.007(6) 0.002(6) -0.014(6)
C33A 0.028(8) 0.062(10) 0.071(10) -0.017(8) 0.006(7) -0.012(7)
C34A 0.025(8) 0.057(10) 0.119(15) 0.006(10) -0.009(9) -0.007(7)
C35A 0.032(8) 0.095(12) 0.067(10) 0.027(9) -0.011(7) -0.025(8)
C36A 0.046(9) 0.094(12) 0.052(9) 0.002(8) 0.006(7) -0.034(9)
C41A 0.027(6) 0.053(8) 0.035(7) -0.005(6) 0.000(5) -0.018(6)
C42A 0.039(8) 0.054(9) 0.048(8) -0.003(7) 0.003(6) -0.019(7)
C43A 0.057(9) 0.051(8) 0.055(9) 0.005(7) 0.010(7) -0.031(8)
C44A 0.058(9) 0.081(11) 0.051(9) 0.011(8) -0.005(7) -0.050(9)
C45A 0.036(7) 0.078(10) 0.034(7) -0.003(7) 0.001(6) -0.033(7)
C46A 0.041(7) 0.052(8) 0.037(7) -0.016(6) 0.002(6) -0.021(7)
P02 0.0396(19) 0.0334(18) 0.048(2) -0.0027(15) -0.0054(15) -0.0175(15)
C11B 0.045(7) 0.036(7) 0.047(8) 0.005(6) -0.011(6) -0.025(6)
C12B 0.066(9) 0.040(8) 0.042(8) -0.004(6) 0.013(7) -0.020(7)
C13B 0.045(8) 0.032(7) 0.052(8) 0.003(6) -0.008(6) -0.007(6)
C14B 0.045(8) 0.049(9) 0.076(11) -0.022(8) -0.007(7) -0.017(7)
C15B 0.148(17) 0.072(11) 0.071(12) -0.023(9) 0.029(11) -0.083(12)
C16B 0.126(14) 0.060(10) 0.044(9) -0.008(7) 0.013(9) -0.060(10)
C21B 0.042(7) 0.035(7) 0.052(8) -0.008(6) -0.007(6) -0.026(6)
C22B 0.052(8) 0.031(7) 0.047(8) -0.009(6) 0.001(6) -0.023(6)
C23B 0.080(11) 0.039(8) 0.057(9) 0.008(7) -0.010(8) -0.038(8)
C24B 0.053(9) 0.029(7) 0.068(10) -0.001(7) -0.021(8) -0.015(7)
C25B 0.038(8) 0.040(8) 0.071(10) 0.002(7) -0.008(7) -0.018(7)
C26B 0.027(7) 0.027(6) 0.065(9) -0.006(6) -0.007(6) -0.012(6)
C31B 0.045(8) 0.036(7) 0.049(8) -0.009(6) -0.001(6) -0.020(6)
C32B 0.043(8) 0.053(9) 0.065(10) -0.010(7) 0.002(7) -0.017(7)
C33B 0.038(9) 0.080(12) 0.093(13) -0.024(10) -0.014(8) -0.003(8)
C34B 0.041(9) 0.081(12) 0.098(13) -0.001(10) -0.017(8) -0.030(9)
C35B 0.071(12) 0.075(12) 0.103(14) 0.011(10) -0.006(10) -0.048(11)
C36B 0.042(9) 0.049(9) 0.105(13) 0.001(8) -0.012(8) -0.022(7)
C41B 0.034(7) 0.030(7) 0.059(8) 0.001(6) -0.007(6) -0.016(6)
C42B 0.045(8) 0.056(9) 0.054(9) -0.004(7) -0.014(7) -0.022(7)
C43B 0.054(9) 0.047(8) 0.056(9) -0.002(7) 0.013(7) -0.023(7)
C44B 0.058(9) 0.040(8) 0.068(10) -0.016(7) 0.018(8) -0.024(7)
C45B 0.100(13) 0.098(13) 0.052(10) -0.035(9) 0.011(9) -0.067(11)
C46B 0.052(9) 0.066(10) 0.070(10) -0.017(8) 0.002(8) -0.036(8)
P03 0.0415(19) 0.0364(18) 0.0397(19) -0.0076(15) -0.0008(15) -0.0191(16)
C11C 0.057(8) 0.047(7) 0.026(6) -0.009(6) -0.006(6) -0.031(7)
C12C 0.058(9) 0.042(8) 0.037(7) -0.005(6) -0.007(6) -0.029(7)
C13C 0.052(9) 0.042(8) 0.059(9) -0.012(7) 0.000(7) -0.015(7)
C14C 0.075(11) 0.045(8) 0.057(9) 0.005(7) -0.031(8) -0.029(8)
C15C 0.086(12) 0.057(9) 0.040(8) 0.013(7) -0.018(8) -0.047(9)
C16C 0.062(9) 0.057(9) 0.049(8) -0.004(7) -0.014(7) -0.036(8)
C21C 0.030(7) 0.031(7) 0.047(8) -0.002(6) -0.007(6) -0.008(6)
C22C 0.045(8) 0.045(8) 0.046(8) -0.007(6) -0.001(6) -0.025(7)
C23C 0.054(9) 0.051(8) 0.051(8) -0.017(7) -0.002(7) -0.029(7)
C24C 0.050(9) 0.042(8) 0.074(10) -0.015(7) -0.006(8) -0.023(7)
C25C 0.043(8) 0.053(9) 0.062(9) -0.014(7) 0.017(7) -0.026(7)
C26C 0.045(8) 0.051(8) 0.046(8) -0.023(6) 0.013(6) -0.025(7)
C31C 0.048(8) 0.048(8) 0.034(7) -0.013(6) 0.006(6) -0.029(7)
C32C 0.054(9) 0.055(9) 0.062(10) -0.014(7) 0.012(7) -0.031(8)
C33C 0.069(11) 0.067(11) 0.070(11) -0.012(9) 0.021(9) -0.041(9)
C34C 0.084(13) 0.079(12) 0.089(14) -0.048(11) 0.045(11) -0.059(11)
C35C 0.040(9) 0.068(10) 0.088(13) -0.021(9) 0.011(8) -0.019(8)
C36C 0.033(8) 0.051(9) 0.086(11) -0.014(8) 0.012(7) -0.014(7)
C41C 0.033(7) 0.037(7) 0.051(8) -0.006(6) -0.003(6) -0.019(6)
C42C 0.137(16) 0.074(11) 0.050(10) 0.016(8) -0.038(10) -0.065(11)
C43C 0.19(2) 0.108(15) 0.073(12) 0.032(11) -0.064(13) -0.114(16)
C44C 0.110(14) 0.090(13) 0.053(10) -0.010(9) -0.024(9) -0.052(12)
C45C 0.069(10) 0.064(10) 0.045(9) 0.001(7) -0.010(7) -0.030(8)
C46C 0.077(10) 0.060(9) 0.046(9) -0.008(7) 0.002(7) -0.043(8)
P04 0.051(2) 0.058(2) 0.0351(18) -0.0038(16) -0.0022(15) -0.0375(19)
C11D 0.052(8) 0.059(9) 0.041(8) 0.007(7) -0.011(6) -0.030(7)
C12D 0.045(8) 0.051(8) 0.044(8) 0.014(6) -0.016(6) -0.028(7)
C13D 0.044(8) 0.057(9) 0.072(11) 0.021(8) -0.016(7) -0.029(8)
C14D 0.068(10) 0.067(10) 0.083(12) 0.013(9) -0.017(9) -0.049(9)
C15D 0.101(13) 0.099(13) 0.070(11) -0.006(9) -0.011(10) -0.079(12)
C16D 0.122(15) 0.110(14) 0.053(10) -0.024(9) 0.009(9) -0.090(13)
C21D 0.038(7) 0.060(8) 0.035(7) -0.006(6) 0.001(6) -0.032(7)
C22D 0.036(7) 0.058(9) 0.044(8) -0.014(7) -0.001(6) -0.023(7)
C23D 0.035(8) 0.074(10) 0.059(9) -0.008(8) -0.018(7) -0.021(7)
C24D 0.054(9) 0.068(10) 0.047(8) -0.023(7) -0.003(7) -0.023(8)
C25D 0.045(8) 0.059(9) 0.048(9) -0.014(7) -0.004(7) -0.024(7)
C26D 0.041(8) 0.054(8) 0.044(8) 0.007(7) -0.012(6) -0.024(7)
C31D 0.043(7) 0.056(8) 0.034(7) -0.003(6) 0.001(6) -0.033(7)
C32D 0.089(12) 0.068(10) 0.040(8) 0.011(7) -0.007(8) -0.048(9)
C33D 0.067(11) 0.090(13) 0.068(11) 0.007(10) -0.012(8) -0.042(10)
C34D 0.070(11) 0.059(11) 0.071(11) 0.020(9) 0.002(9) -0.023(9)
C35D 0.077(11) 0.053(10) 0.066(11) -0.009(8) 0.021(9) -0.030(9)
C36D 0.050(8) 0.064(10) 0.052(9) -0.007(7) 0.002(7) -0.035(8)
C41D 0.057(8) 0.063(9) 0.030(7) -0.016(6) 0.012(6) -0.045(8)
C42D 0.062(9) 0.046(9) 0.061(9) -0.011(7) 0.010(7) -0.036(8)
C43D 0.055(10) 0.073(11) 0.074(11) -0.011(9) 0.014(8) -0.034(9)
C44D 0.063(10) 0.078(12) 0.062(10) -0.018(9) 0.016(8) -0.034(10)
C45D 0.057(10) 0.076(11) 0.046(9) -0.007(8) 0.012(7) -0.040(9)
C46D 0.078(11) 0.068(10) 0.040(8) -0.005(7) 0.000(7) -0.047(9)
P05 0.042(2) 0.055(2) 0.042(2) -0.0019(16) -0.0109(15) -0.0270(18)
C11E 0.034(7) 0.039(7) 0.038(7) -0.003(6) -0.006(5) -0.012(6)
C12E 0.110(13) 0.067(10) 0.033(8) -0.001(7) -0.005(8) -0.046(10)
C13E 0.104(13) 0.066(10) 0.034(8) -0.002(8) -0.009(8) -0.035(10)
C14E 0.066(10) 0.059(10) 0.040(9) -0.017(7) -0.001(7) -0.021(8)
C15E 0.052(9) 0.062(9) 0.056(9) -0.014(7) -0.003(7) -0.030(8)
C16E 0.039(7) 0.055(9) 0.045(8) -0.007(7) -0.003(6) -0.021(7)
C21E 0.043(8) 0.048(8) 0.036(7) -0.006(6) -0.003(6) -0.025(6)
C22E 0.052(9) 0.044(8) 0.052(9) -0.013(7) -0.008(7) -0.015(7)
C23E 0.056(9) 0.066(10) 0.050(9) 0.000(8) -0.009(7) -0.025(9)
C24E 0.056(10) 0.065(11) 0.047(9) -0.005(8) -0.010(7) 0.000(8)
C25E 0.075(12) 0.051(10) 0.074(11) 0.014(8) -0.015(9) -0.026(9)
C26E 0.058(9) 0.060(10) 0.065(10) 0.002(8) -0.008(8) -0.034(8)
C31E 0.050(8) 0.047(8) 0.035(7) -0.009(6) -0.006(6) -0.023(7)
C32E 0.048(8) 0.065(9) 0.039(8) -0.004(7) -0.010(6) -0.026(7)
C33E 0.080(11) 0.061(10) 0.046(9) 0.008(7) -0.028(8) -0.034(9)
C34E 0.084(12) 0.074(11) 0.023(7) -0.019(7) 0.002(8) -0.041(10)
C35E 0.066(10) 0.071(10) 0.037(8) -0.022(8) 0.012(7) -0.033(9)
C36E 0.055(8) 0.039(7) 0.043(8) -0.019(6) -0.002(6) -0.023(7)
C41E 0.061(10) 0.073(10) 0.048(9) 0.010(8) -0.022(7) -0.042(9)
C42E 0.042(9) 0.100(13) 0.080(12) -0.004(10) -0.008(8) -0.039(9)
C43E 0.062(12) 0.140(18) 0.083(13) -0.018(12) -0.004(10) -0.048(12)
C44E 0.081(13) 0.135(17) 0.073(12) 0.003(12) -0.020(11) -0.072(13)
C45E 0.089(13) 0.110(15) 0.074(12) -0.007(11) -0.023(10) -0.062(12)
C46E 0.073(11) 0.083(12) 0.077(11) 0.009(9) -0.025(9) -0.047(10)
P06 0.0356(18) 0.048(2) 0.050(2) -0.0004(16) -0.0126(15) -0.0236(16)
C11F 0.039(7) 0.038(7) 0.048(8) -0.003(6) -0.007(6) -0.022(6)
C12F 0.049(8) 0.052(9) 0.061(9) -0.005(7) -0.013(7) -0.027(7)
C13F 0.059(9) 0.054(9) 0.063(9) 0.003(7) -0.007(7) -0.034(8)
C14F 0.052(9) 0.057(9) 0.052(9) -0.003(7) -0.006(7) -0.033(8)
C15F 0.035(7) 0.083(11) 0.043(8) -0.011(7) -0.008(6) -0.037(8)
C16F 0.039(7) 0.049(8) 0.036(7) 0.000(6) -0.009(6) -0.024(6)
C21F 0.042(7) 0.045(8) 0.050(8) 0.004(6) -0.015(6) -0.025(7)
C22F 0.048(8) 0.054(9) 0.068(9) -0.005(7) -0.014(7) -0.033(7)
C23F 0.028(7) 0.056(9) 0.073(10) -0.005(7) -0.011(7) -0.019(7)
C24F 0.047(9) 0.063(10) 0.083(11) 0.004(9) -0.021(8) -0.030(8)
C25F 0.056(10) 0.072(11) 0.071(10) -0.001(9) -0.032(8) -0.033(9)
C26F 0.039(8) 0.063(9) 0.081(11) -0.008(8) -0.023(7) -0.026(7)
C31F 0.031(7) 0.049(8) 0.056(8) 0.001(6) -0.018(6) -0.020(6)
C32F 0.052(9) 0.064(9) 0.062(10) -0.004(8) -0.012(7) -0.034(8)
C33F 0.059(10) 0.099(13) 0.051(9) -0.013(9) -0.004(7) -0.046(9)
C34F 0.046(9) 0.076(11) 0.068(11) -0.028(9) -0.009(8) -0.023(8)
C35F 0.053(9) 0.059(9) 0.072(11) -0.017(8) -0.019(8) -0.020(8)
C36F 0.062(10) 0.065(10) 0.074(11) -0.007(8) -0.013(8) -0.041(8)
C41F 0.030(7) 0.052(8) 0.054(8) 0.001(7) -0.016(6) -0.023(7)
C42F 0.041(8) 0.053(8) 0.060(9) -0.002(7) -0.012(7) -0.028(7)
C43F 0.064(10) 0.058(10) 0.082(12) 0.003(9) -0.033(9) -0.032(8)
C44F 0.085(12) 0.071(11) 0.051(9) 0.009(8) -0.024(9) -0.051(10)
C45F 0.060(10) 0.074(11) 0.051(9) 0.000(8) -0.011(7) -0.044(9)
C46F 0.052(9) 0.046(8) 0.057(9) 0.001(7) -0.009(7) -0.030(7)
P07 0.0350(17) 0.0351(17) 0.0348(18) -0.0030(14) -0.0082(14) -0.0155(15)
C11G 0.044(7) 0.036(7) 0.043(8) -0.005(6) -0.006(6) -0.018(6)
C12G 0.062(9) 0.043(8) 0.039(8) -0.002(6) -0.008(7) -0.022(7)
C13G 0.130(15) 0.045(9) 0.037(9) 0.008(7) -0.027(9) -0.028(10)
C14G 0.111(14) 0.069(11) 0.045(9) 0.001(8) -0.016(9) -0.043(11)
C15G 0.081(11) 0.044(9) 0.059(10) 0.001(8) -0.024(8) -0.015(8)
C16G 0.057(9) 0.050(9) 0.047(9) 0.001(7) -0.021(7) -0.010(7)
C21G 0.044(8) 0.045(7) 0.025(6) 0.005(5) -0.014(5) -0.020(6)
C22G 0.039(8) 0.059(10) 0.108(13) 0.006(9) -0.009(8) -0.031(8)
C23G 0.051(9) 0.040(8) 0.098(12) -0.002(8) -0.004(8) -0.026(8)
C24G 0.055(9) 0.036(7) 0.048(8) -0.006(6) -0.011(7) -0.014(7)
C25G 0.038(8) 0.040(8) 0.083(11) -0.018(7) -0.012(7) -0.009(7)
C26G 0.042(8) 0.040(8) 0.065(9) 0.000(7) -0.013(7) -0.019(7)
C31G 0.041(7) 0.034(7) 0.041(7) -0.007(6) 0.001(6) -0.017(6)
C32G 0.041(7) 0.033(7) 0.050(8) 0.003(6) -0.004(6) -0.014(6)
C33G 0.040(7) 0.037(7) 0.054(8) 0.003(6) -0.012(6) -0.015(6)
C34G 0.049(8) 0.052(9) 0.065(10) -0.016(7) -0.001(7) -0.026(7)
C35G 0.051(8) 0.043(8) 0.051(8) 0.003(6) -0.019(7) -0.023(7)
C36G 0.059(9) 0.043(8) 0.052(8) 0.003(6) -0.018(7) -0.029(7)
C41G 0.039(7) 0.032(7) 0.035(7) 0.007(5) -0.017(5) -0.014(6)
C42G 0.045(8) 0.053(8) 0.057(9) -0.030(7) -0.006(7) -0.020(7)
C43G 0.027(7) 0.074(10) 0.072(10) -0.018(8) -0.005(7) -0.018(7)
C44G 0.042(8) 0.047(8) 0.060(9) -0.017(7) -0.003(7) -0.014(7)
C45G 0.045(8) 0.042(7) 0.027(7) -0.005(5) -0.005(6) -0.015(6)
C46G 0.033(7) 0.032(6) 0.040(7) -0.006(5) -0.001(5) -0.017(6)
P08 0.0424(19) 0.0444(19) 0.0298(17) 0.0008(14) -0.0093(14) -0.0249(16)
C11H 0.044(8) 0.049(8) 0.041(8) -0.006(6) -0.013(6) -0.025(7)
C12H 0.050(8) 0.052(8) 0.022(6) -0.003(6) -0.007(6) -0.012(7)
C13H 0.062(10) 0.068(10) 0.034(8) 0.001(7) -0.015(7) -0.026(8)
C14H 0.056(10) 0.068(10) 0.060(10) 0.002(8) -0.026(8) -0.014(8)
C15H 0.052(10) 0.108(14) 0.061(11) -0.006(10) 0.001(8) -0.027(10)
C16H 0.034(8) 0.090(11) 0.046(8) 0.013(8) -0.012(7) -0.018(8)
C21H 0.039(7) 0.046(7) 0.023(6) -0.001(5) -0.007(5) -0.024(6)
C23H 0.049(9) 0.075(11) 0.038(8) 0.009(7) 0.003(6) -0.025(8)
C24H 0.050(9) 0.068(10) 0.029(7) 0.000(7) -0.014(6) -0.019(8)
C25H 0.056(9) 0.048(8) 0.061(10) -0.009(7) -0.018(8) -0.013(7)
C26H 0.043(7) 0.043(7) 0.028(7) -0.010(6) -0.003(5) -0.017(6)
C31H 0.047(8) 0.046(8) 0.026(6) 0.001(6) -0.003(6) -0.026(7)
C32H 0.057(8) 0.056(9) 0.025(7) 0.001(6) -0.007(6) -0.033(7)
C33H 0.093(12) 0.052(8) 0.026(7) -0.002(6) 0.001(7) -0.045(9)
C34H 0.070(10) 0.071(10) 0.031(7) -0.011(7) -0.001(7) -0.049(9)
C35H 0.064(10) 0.093(12) 0.050(9) -0.021(8) 0.002(7) -0.058(10)
C36H 0.059(9) 0.062(9) 0.041(8) -0.008(7) 0.000(7) -0.037(8)
C41H 0.048(8) 0.046(7) 0.029(7) -0.008(6) -0.007(6) -0.029(6)
C42H 0.043(8) 0.059(8) 0.051(8) 0.001(7) -0.015(6) -0.036(7)
C43H 0.074(10) 0.057(9) 0.053(9) 0.017(7) -0.010(7) -0.051(8)
C44H 0.066(9) 0.044(8) 0.036(8) 0.006(6) -0.009(7) -0.026(7)
C45H 0.052(8) 0.045(8) 0.028(7) -0.008(6) -0.003(6) -0.024(7)
C46H 0.050(8) 0.039(7) 0.038(7) -0.003(6) -0.007(6) -0.021(6)
P09 0.051(2) 0.043(2) 0.076(3) -0.0228(19) 0.014(2) -0.0213(18)
C11I 0.040(8) 0.043(8) 0.081(11) -0.016(8) 0.008(7) -0.014(7)
C12I 0.060(10) 0.048(9) 0.072(10) -0.022(8) 0.006(8) -0.019(8)
C13I 0.055(10) 0.064(10) 0.085(12) -0.017(9) 0.026(9) -0.019(8)
C14I 0.093(14) 0.071(12) 0.078(12) -0.028(10) 0.025(10) -0.034(11)
C15I 0.104(14) 0.053(10) 0.072(11) -0.030(8) 0.025(10) -0.033(10)
C16I 0.063(10) 0.053(9) 0.089(12) -0.028(9) 0.012(9) -0.023(8)
C21I 0.039(8) 0.048(8) 0.058(9) -0.013(7) 0.006(7) -0.023(7)
C22I 0.050(9) 0.055(9) 0.074(11) -0.019(8) 0.008(7) -0.031(8)
C23I 0.059(10) 0.064(10) 0.077(11) -0.009(9) 0.009(8) -0.035(8)
C24I 0.035(8) 0.041(8) 0.105(13) -0.027(9) 0.011(8) -0.020(7)
C25I 0.042(8) 0.050(9) 0.076(11) -0.018(8) 0.003(7) -0.021(7)
C26I 0.029(7) 0.041(8) 0.089(11) -0.011(8) -0.011(7) -0.009(6)
C31I 0.065(10) 0.046(8) 0.066(10) -0.028(7) 0.024(8) -0.035(8)
C32I 0.081(12) 0.049(9) 0.063(10) -0.022(8) 0.007(9) -0.038(9)
C33I 0.075(11) 0.062(10) 0.069(11) -0.023(9) 0.004(9) -0.043(9)
C34I 0.089(13) 0.070(11) 0.087(13) -0.009(10) -0.013(11) -0.055(11)
C35I 0.095(14) 0.098(14) 0.082(13) -0.031(11) 0.031(11) -0.069(13)
C36I 0.093(13) 0.069(11) 0.073(12) -0.018(10) 0.030(10) -0.043(10)
C41I 0.070(11) 0.040(9) 0.094(13) -0.033(9) 0.009(10) -0.023(8)
C42I 0.077(13) 0.075(13) 0.15(2) -0.029(13) -0.012(13) -0.045(11)
C43I 0.112(17) 0.079(14) 0.128(19) -0.033(13) -0.030(15) -0.030(13)
C44I 0.126(10) 0.127(10) 0.130(10) -0.010(5) -0.011(5) -0.059(6)
C45I 0.094(16) 0.128(18) 0.16(2) -0.044(17) 0.043(15) -0.081(15)
C46I 0.080(13) 0.092(14) 0.128(17) -0.040(12) 0.028(12) -0.057(12)

loop_
_geom_bond_atom_site_label_1
_geom_bond_atom_site_label_2
_geom_bond_distance
_geom_bond_site_symmetry_2
_geom_bond_publ_flag
O11 C111 1.387(13) . ?
C111 C112 1.377(16) . ?
C111 C116 1.399(16) . ?
C112 C113 1.392(18) . ?
C112 C11 1.491(18) . ?
C113 C114 1.40(2) . ?
C114 C115 1.365(19) . ?
C114 S11 1.753(15) . ?
C115 C116 1.367(16) . ?
C116 C18 1.513(16) . ?
S11 O111 1.443(9) . ?
S11 O114 1.443(9) . ?
S11 O116 1.444(9) . ?
S11 O113 1.449(9) . ?
S11 O112 1.450(9) . ?
S11 O115 1.461(9) . ?
C11 C126 1.526(17) . ?
O12 C121 1.365(15) . ?
C121 C126 1.394(18) . ?
C121 C122 1.410(18) . ?
C122 C123 1.37(2) . ?
C122 C12 1.497(18) . ?
C123 C124 1.38(2) . ?
C124 C125 1.367(19) . ?
C124 S12 1.774(17) . ?
C125 C126 1.364(19) . ?
S12 O124 1.436(11) . ?
S12 O125 1.436(11) . ?
S12 O126 1.437(11) . ?
S12 O123 1.437(11) . ?
S12 O122 1.439(11) . ?
S12 O121 1.441(11) . ?
C12 C136 1.510(17) . ?
O13 C131 1.354(13) . ?
C131 C136 1.390(17) . ?
C131 C132 1.410(16) . ?
C132 C133 1.372(15) . ?
C132 C13 1.511(16) . ?
C133 C134 1.398(18) . ?
C134 C135 1.362(18) . ?
C134 S13 1.760(13) . ?
C135 C136 1.386(17) . ?
S13 O132 1.414(8) . ?
S13 O131 1.415(8) . ?
S13 O133 1.417(8) . ?
C13 C146 1.521(16) . ?
O14 C141 1.374(13) . ?
C141 C142 1.384(15) . ?
C141 C146 1.417(16) . ?
C142 C143 1.394(15) . ?
C142 C14 1.524(15) . ?
C143 C144 1.361(16) . ?
C144 C145 1.400(16) . ?
C144 S14 1.756(12) . ?
C145 C146 1.381(15) . ?
S14 O141 1.444(7) . ?
S14 O142 1.445(7) . ?
S14 O143 1.450(7) . ?
C14 C156 1.511(16) . ?
O15 C151 1.321(13) . ?
C151 C152 1.404(16) . ?
C151 C156 1.405(16) . ?
C152 C153 1.373(16) . ?
C152 C15 1.525(16) . ?
C153 C154 1.396(17) . ?
C154 C155 1.383(16) . ?
C154 S15 1.748(13) . ?
C155 C156 1.390(16) . ?
S15 O153 1.444(7) . ?
S15 O151 1.445(7) . ?
S15 O152 1.446(7) . ?
C15 C166 1.538(16) . ?
O16 C161 1.350(12) . ?
C161 C166 1.379(16) . ?
C161 C162 1.428(16) . ?
C162 C163 1.388(15) . ?
C162 C16 1.518(15) . ?
C163 C164 1.353(16) . ?
C164 C165 1.391(16) . ?
C164 S16 1.754(12) . ?
C165 C166 1.360(15) . ?
S16 O161 1.434(7) . ?
S16 O162 1.434(7) . ?
S16 O163 1.435(7) . ?
C16 C176 1.487(15) . ?
O17 C171 1.390(13) . ?
C171 C172 1.350(15) . ?
C171 C176 1.401(15) . ?
C172 C173 1.402(15) . ?
C172 C17 1.507(15) . ?
C173 C174 1.379(15) . ?
C174 C175 1.377(15) . ?
C174 S17 1.762(12) . ?
C175 C176 1.365(15) . ?
S17 O171 1.430(7) . ?
S17 O172 1.434(7) . ?
S17 O173 1.439(7) . ?
C17 C186 1.517(15) . ?
O18 C181 1.368(12) . ?
C181 C182 1.392(15) . ?
C181 C186 1.403(15) . ?
C182 C183 1.388(16) . ?
C182 C18 1.514(15) . ?
C183 C184 1.368(16) . ?
C184 C185 1.377(16) . ?
C184 S18 1.752(12) . ?
C185 C186 1.366(16) . ?
S18 O181 1.405(9) . ?
S18 O182 1.407(9) . ?
S18 O186 1.408(9) . ?
S18 O184 1.409(9) . ?
S18 O185 1.415(9) . ?
S18 O183 1.417(9) . ?
O182 Yb1 2.44(2) . ?
O186 Yb1' 2.394(16) . ?
O21 C211 1.392(14) . ?
C211 C216 1.370(16) . ?
C211 C212 1.388(16) . ?
C212 C213 1.383(17) . ?
C212 C21 1.509(16) . ?
C213 C214 1.363(18) . ?
C214 C215 1.384(17) . ?
C214 S21 1.751(13) . ?
C215 C216 1.402(16) . ?
C216 C28 1.514(16) . ?
S21 O213 1.410(8) . ?
S21 O212 1.411(8) . ?
S21 O211 1.412(8) . ?
C21 C226 1.516(16) . ?
O22 C221 1.377(13) . ?
C221 C222 1.384(15) . ?
C221 C226 1.384(16) . ?
C222 C223 1.388(16) . ?
C222 C22 1.516(15) . ?
C223 C224 1.347(17) . ?
C224 C225 1.356(18) . ?
C224 S22 1.759(14) . ?
C225 C226 1.382(17) . ?
S22 O224 1.393(10) . ?
S22 O226 1.393(10) . ?
S22 O221 1.396(10) . ?
S22 O223 1.398(10) . ?
S22 O225 1.399(10) . ?
S22 O222 1.406(10) . ?
S22 Yb2 3.279(8) . ?
O223 Yb2 2.165(19) . ?
O224 Yb2' 2.708(18) . ?
C22 C236 1.509(15) . ?
O23 C231 1.373(12) . ?
C231 C232 1.368(15) . ?
C231 C236 1.379(15) . ?
C232 C233 1.396(16) . ?
C232 C23 1.528(15) . ?
C233 C234 1.360(16) . ?
C234 C235 1.382(16) . ?
C234 S23 1.771(13) . ?
C235 C236 1.389(15) . ?
S23 O231 1.426(8) . ?
S23 O233 1.433(8) . ?
S23 O232 1.447(8) . ?
C23 C246 1.513(16) . ?
O24 C241 1.361(13) . ?
C241 C242 1.391(15) . ?
C241 C246 1.409(15) . ?
C242 C243 1.399(17) . ?
C242 C24 1.507(16) . ?
C243 C244 1.375(18) . ?
C244 C245 1.345(17) . ?
C244 S24 1.751(14) . ?
C245 C246 1.379(16) . ?
S24 O242 1.399(10) . ?
S24 O243 1.408(10) . ?
S24 O241 1.409(10) . ?
C24 C256 1.525(16) . ?
O25 C251 1.355(13) . ?
C251 C256 1.385(16) . ?
C251 C252 1.390(15) . ?
C252 C253 1.382(16) . ?
C252 C25 1.526(16) . ?
C253 C254 1.356(17) . ?
C254 C255 1.396(17) . ?
C254 S25 1.780(12) . ?
C255 C256 1.382(15) . ?
S25 O252 1.431(7) . ?
S25 O251 1.433(7) . ?
S25 O253 1.433(7) . ?
C25 C266 1.520(17) . ?
O26 C261 1.355(12) . ?
C261 C266 1.389(16) . ?
C261 C262 1.410(16) . ?
C262 C263 1.364(16) . ?
C262 C26 1.544(17) . ?
C263 C264 1.353(18) . ?
C264 C265 1.355(18) . ?
C264 S26 1.769(13) . ?
C265 C266 1.382(16) . ?
S26 O266 1.407(7) . ?
S26 O261 1.410(8) . ?
S26 O265 1.412(8) . ?
S26 O263 1.421(7) . ?
S26 O264 1.427(8) . ?
S26 O262 1.431(8) . ?
C26 C276 1.506(17) . ?
O27 C271 1.362(14) . ?
C271 C272 1.383(17) . ?
C271 C276 1.394(17) . ?
C272 C273 1.385(17) . ?
C272 C27 1.526(18) . ?
C273 C274 1.384(16) . ?
C274 C275 1.357(17) . ?
C274 S27 1.744(12) . ?
C275 C276 1.385(17) . ?
S27 O271 1.441(7) . ?
S27 O273 1.443(6) . ?
S27 O272 1.443(7) . ?
C27 C286 1.51(2) . ?
O28 C281 1.333(17) . ?
C281 C286 1.41(2) . ?
C281 C282 1.412(18) . ?
C282 C283 1.396(18) . ?
C282 C28 1.506(15) . ?
C283 C284 1.369(18) . ?
C284 C285 1.37(2) . ?
C284 S28 1.761(16) . ?
C285 C286 1.37(2) . ?
S28 O281 1.431(10) . ?
S28 O283 1.437(10) . ?
S28 O285 1.438(10) . ?
S28 O284 1.442(10) . ?
S28 O282 1.442(10) . ?
S28 O286 1.447(10) . ?
P01 C41A 1.764(12) . ?
P01 C11A 1.785(12) . ?
P01 C21A 1.789(13) . ?
P01 C31A 1.805(11) . ?
C11A C16A 1.372(16) . ?
C11A C12A 1.389(16) . ?
C12A C13A 1.380(17) . ?
C13A C14A 1.390(17) . ?
C14A C15A 1.348(17) . ?
C15A C16A 1.403(17) . ?
C21A C22A 1.385(17) . ?
C21A C26A 1.390(17) . ?
C22A C23A 1.368(19) . ?
C23A C24A 1.35(2) . ?
C24A C25A 1.35(2) . ?
C25A C26A 1.375(18) . ?
C31A C36A 1.372(17) . ?
C31A C32A 1.376(16) . ?
C32A C33A 1.360(16) . ?
C33A C34A 1.37(2) . ?
C34A C35A 1.356(19) . ?
C35A C36A 1.370(18) . ?
C41A C46A 1.398(15) . ?
C41A C42A 1.399(16) . ?
C42A C43A 1.394(16) . ?
C43A C44A 1.396(18) . ?
C44A C45A 1.359(18) . ?
C45A C46A 1.396(16) . ?
P02 C31B 1.772(12) . ?
P02 C41B 1.780(13) . ?
P02 C11B 1.808(12) . ?
P02 C21B 1.813(12) . ?
C11B C16B 1.360(16) . ?
C11B C12B 1.366(16) . ?
C12B C13B 1.369(17) . ?
C13B C14B 1.341(17) . ?
C14B C15B 1.392(19) . ?
C15B C16B 1.350(18) . ?
C21B C26B 1.366(15) . ?
C21B C22B 1.400(16) . ?
C22B C23B 1.369(17) . ?
C23B C24B 1.370(18) . ?
C24B C25B 1.365(18) . ?
C25B C26B 1.385(16) . ?
C31B C32B 1.384(17) . ?
C31B C36B 1.384(17) . ?
C32B C33B 1.388(19) . ?
C33B C34B 1.37(2) . ?
C34B C35B 1.34(2) . ?
C35B C36B 1.384(19) . ?
C41B C46B 1.381(17) . ?
C41B C42B 1.388(16) . ?
C42B C43B 1.397(17) . ?
C43B C44B 1.364(18) . ?
C44B C45B 1.357(19) . ?
C45B C46B 1.395(18) . ?
P03 C31C 1.770(12) . ?
P03 C41C 1.770(12) . ?
P03 C21C 1.789(12) . ?
P03 C11C 1.792(13) . ?
C11C C12C 1.386(16) . ?
C11C C16C 1.397(16) . ?
C12C C13C 1.362(17) . ?
C13C C14C 1.367(18) . ?
C14C C15C 1.381(18) . ?
C15C C16C 1.369(18) . ?
C21C C22C 1.391(16) . ?
C21C C26C 1.413(15) . ?
C22C C23C 1.347(16) . ?
C23C C24C 1.364(17) . ?
C24C C25C 1.368(17) . ?
C25C C26C 1.359(16) . ?
C31C C36C 1.366(18) . ?
C31C C32C 1.389(17) . ?
C32C C33C 1.376(18) . ?
C33C C34C 1.36(2) . ?
C34C C35C 1.38(2) . ?
C35C C36C 1.416(18) . ?
C41C C46C 1.382(17) . ?
C41C C42C 1.388(17) . ?
C42C C43C 1.37(2) . ?
C43C C44C 1.36(2) . ?
C44C C45C 1.347(19) . ?
C45C C46C 1.351(18) . ?
P04 C31D 1.763(13) . ?
P04 C11D 1.774(13) . ?
P04 C41D 1.788(13) . ?
P04 C21D 1.808(12) . ?
C11D C16D 1.377(18) . ?
C11D C12D 1.387(16) . ?
C12D C13D 1.352(17) . ?
C13D C14D 1.353(19) . ?
C14D C15D 1.38(2) . ?
C15D C16D 1.391(18) . ?
C21D C22D 1.372(16) . ?
C21D C26D 1.376(16) . ?
C22D C23D 1.396(17) . ?
C23D C24D 1.384(17) . ?
C24D C25D 1.374(18) . ?
C25D C26D 1.366(16) . ?
C31D C36D 1.371(16) . ?
C31D C32D 1.378(18) . ?
C32D C33D 1.38(2) . ?
C33D C34D 1.35(2) . ?
C34D C35D 1.39(2) . ?
C35D C36D 1.386(19) . ?
C41D C42D 1.381(18) . ?
C41D C46D 1.392(17) . ?
C42D C43D 1.389(18) . ?
C43D C44D 1.355(19) . ?
C44D C45D 1.357(19) . ?
C45D C46D 1.371(18) . ?
P05 C21E 1.763(13) . ?
P05 C31E 1.779(12) . ?
P05 C41E 1.795(14) . ?
P05 C11E 1.801(12) . ?
C11E C16E 1.353(16) . ?
C11E C12E 1.400(17) . ?
C12E C13E 1.376(19) . ?
C13E C14E 1.352(19) . ?
C14E C15E 1.359(18) . ?
C15E C16E 1.401(17) . ?
C21E C26E 1.371(17) . ?
C21E C22E 1.402(17) . ?
C22E C23E 1.347(18) . ?
C23E C24E 1.39(2) . ?
C24E C25E 1.35(2) . ?
C25E C26E 1.398(19) . ?
C31E C32E 1.368(17) . ?
C31E C36E 1.386(16) . ?
C32E C33E 1.415(18) . ?
C33E C34E 1.359(19) . ?
C34E C35E 1.348(19) . ?
C35E C36E 1.365(17) . ?
C41E C46E 1.361(19) . ?
C41E C42E 1.38(2) . ?
C42E C43E 1.38(2) . ?
C43E C44E 1.35(2) . ?
C44E C45E 1.36(2) . ?
C45E C46E 1.42(2) . ?
P06 C41F 1.787(13) . ?
P06 C21F 1.792(12) . ?
P06 C11F 1.794(11) . ?
P06 C31F 1.801(13) . ?
C11F C12F 1.370(16) . ?
C11F C16F 1.386(15) . ?
C12F C13F 1.386(17) . ?
C13F C14F 1.354(17) . ?
C14F C15F 1.354(17) . ?
C15F C16F 1.389(16) . ?
C21F C26F 1.377(16) . ?
C21F C22F 1.404(17) . ?
C22F C23F 1.365(17) . ?
C23F C24F 1.330(18) . ?
C24F C25F 1.381(19) . ?
C25F C26F 1.398(18) . ?
C31F C32F 1.375(17) . ?
C31F C36F 1.378(17) . ?
C32F C33F 1.371(19) . ?
C33F C34F 1.374(19) . ?
C34F C35F 1.339(19) . ?
C35F C36F 1.392(19) . ?
C41F C46F 1.378(17) . ?
C41F C42F 1.379(17) . ?
C42F C43F 1.391(18) . ?
C43F C44F 1.37(2) . ?
C44F C45F 1.361(19) . ?
C45F C46F 1.401(18) . ?
P07 C21G 1.772(12) . ?
P07 C41G 1.775(12) . ?
P07 C11G 1.776(12) . ?
P07 C31G 1.799(12) . ?
C11G C12G 1.388(16) . ?
C11G C16G 1.399(16) . ?
C12G C13G 1.361(17) . ?
C13G C14G 1.36(2) . ?
C14G C15G 1.407(19) . ?
C15G C16G 1.351(17) . ?
C21G C22G 1.381(16) . ?
C21G C26G 1.404(16) . ?
C22G C23G 1.381(18) . ?
C23G C24G 1.322(17) . ?
C24G C25G 1.364(17) . ?
C25G C26G 1.378(16) . ?
C31G C32G 1.379(15) . ?
C31G C36G 1.413(16) . ?
C32G C33G 1.377(16) . ?
C33G C34G 1.377(17) . ?
C34G C35G 1.376(17) . ?
C35G C36G 1.351(16) . ?
C41G C46G 1.373(15) . ?
C41G C42G 1.387(16) . ?
C42G C43G 1.375(17) . ?
C43G C44G 1.378(17) . ?
C44G C45G 1.366(16) . ?
C45G C46G 1.386(15) . ?
P08 C41H 1.771(12) . ?
P08 C11H 1.778(12) . ?
P08 C31H 1.794(12) . ?
P08 C21H 1.797(11) . ?
C11H C12H 1.386(16) . ?
C11H C16H 1.390(17) . ?
C12H C13H 1.349(17) . ?
C13H C14H 1.344(18) . ?
C14H C15H 1.37(2) . ?
C15H C16H 1.360(19) . ?
C21H C26H 1.344(15) . ?
C21H C22H 1.386(16) . ?
C22H C23H 1.399(17) . ?
C23H C24H 1.366(18) . ?
C24H C25H 1.378(18) . ?
C25H C26H 1.394(17) . ?
C31H C32H 1.365(16) . ?
C31H C36H 1.400(17) . ?
C32H C33H 1.426(17) . ?
C33H C34H 1.361(18) . ?
C34H C35H 1.384(19) . ?
C35H C36H 1.387(17) . ?
C41H C42H 1.382(15) . ?
C41H C46H 1.403(15) . ?
C42H C43H 1.378(16) . ?
C43H C44H 1.365(17) . ?
C44H C45H 1.360(16) . ?
C45H C46H 1.356(16) . ?
P09 C11I 1.761(14) . ?
P09 C21I 1.792(13) . ?
P09 C31I 1.790(16) . ?
P09 C41I 1.813(17) . ?
C11I C12I 1.394(18) . ?
C11I C16I 1.395(19) . ?
C12I C13I 1.391(18) . ?
C13I C14I 1.35(2) . ?
C14I C15I 1.35(2) . ?
C15I C16I 1.378(19) . ?
C21I C22I 1.332(18) . ?
C21I C26I 1.403(18) . ?
C22I C23I 1.382(18) . ?
C23I C24I 1.375(19) . ?
C24I C25I 1.372(19) . ?
C25I C26I 1.373(17) . ?
C31I C36I 1.354(18) . ?
C31I C32I 1.384(19) . ?
C32I C33I 1.348(19) . ?
C33I C34I 1.36(2) . ?
C34I C35I 1.38(2) . ?
C35I C36I 1.41(2) . ?
C41I C46I 1.34(2) . ?
C41I C42I 1.35(2) . ?
C42I C43I 1.40(2) . ?
C43I C44I 1.33(3) . ?
C44I C45I 1.26(3) . ?
C45I C46I 1.42(3) . ?
O16W Yb3 1.042(15) 2_665 ?
O16W Yb3' 2.346(18) 2_665 ?
O61W O85' 1.46(4) 1_545 ?
O69W Yb3 2.28(3) 2_665 ?
O69W Yb3' 2.61(3) 2_665 ?
Yb1 O79W 2.11(3) . ?
Yb1 O75W 2.36(2) . ?
Yb1 O79W 2.39(3) 2_565 ?
Yb1 O78W 2.38(3) . ?
Yb1 O77W 2.42(2) . ?
Yb1 O76W 2.43(2) . ?
Yb1 Yb1 3.026(7) 2_565 ?
O79W Yb1 2.39(3) 2_565 ?
Yb2 O82W 2.18(3) . ?
Yb2 O80W 2.20(4) 2_666 ?
Yb2 O80W 2.34(4) . ?
Yb2 O81W 2.49(4) . ?
Yb2 O83W 2.70(2) . ?
Yb2 Yb2 3.436(19) 2_666 ?
O80W Yb2 2.20(4) 2_666 ?
Yb3 O16W 1.042(15) 2_665 ?
Yb3 O69W 2.28(3) 2_665 ?
Yb1' O75' 1.49(2) 2_565 ?
Yb1' O77' 1.54(4) 2_565 ?
Yb1' Yb1' 1.607(16) 2_565 ?
Yb1' O77' 2.17(4) . ?
Yb1' O76' 2.41(3) . ?
Yb1' O75' 2.50(2) . ?
O75' Yb1' 1.49(2) 2_565 ?
O77' Yb1' 1.54(4) 2_565 ?
Yb2' O78' 0.609(17) 2_666 ?
Yb2' O80' 1.91(3) . ?
Yb2' O78' 2.263(19) . ?
Yb2' Yb2' 2.64(2) 2_666 ?
O78' Yb2' 0.609(17) 2_666 ?
Yb3' O16W 2.346(18) 2_665 ?
Yb3' O69W 2.61(3) 2_665 ?
O85' O61W 1.46(4) 1_565 ?
Yb4 O92' 2.10(3) . ?
Yb4 O94' 2.21(4) . ?
Yb4 O91' 2.37(3) . ?
Yb4 O90' 2.39(4) . ?
Yb4 O93' 2.40(3) . ?
